data_4125214
loop_
_publ_author_name
'Liu, Zhichang'
'Samanta, Avik'
'Lei, Juying'
'Sun, Junling'
'Wang, Yuping'
'Stoddart, J. Fraser'

_publ_section_title
;
 Cation-Dependent Gold Recovery with \a-Cyclodextrin Facilitated by
 Second-Sphere Coordination.
;
_journal_issue 36
_journal_name_full 'Journal of the American Chemical Society'
_journal_page_first 11643
_journal_page_last 11653
_journal_paper_doi 10.1021/jacs.6b04986
_journal_volume 138
_journal_year 2016
_chemical_absolute_configuration ad
_chemical_formula_moiety '0.75(Au Cl4), Cl1, C36 H66 Na O33, C36 H60 O30, 2(H2 O)'
_chemical_formula_sum 'C72 H130 Au0.75 Cl4 Na O65'
_chemical_formula_weight 2348.27
_chemical_name_systematic
;
 ?
;
_space_group_crystal_system triclinic
_space_group_IT_number 1
_space_group_name_Hall 'P 1'
_space_group_name_H-M_alt 'P 1'
_symmetry_space_group_name_Hall 'P 1'
_symmetry_space_group_name_H-M 'P 1'
_atom_sites_solution_hydrogens mixed
_atom_sites_solution_primary dual
_audit_creation_date 2014-05-05
_audit_creation_method
;
Olex2 1.2
(compiled 2014.03.20 svn.r2914 for OlexSys, GUI svn.r4816)
;
_cell_angle_alpha 93.585(2)
_cell_angle_beta 89.976(2)
_cell_angle_gamma 118.8786(17)
_cell_formula_units_Z 1
_cell_length_a 13.6582(7)
_cell_length_b 13.9202(7)
_cell_length_c 15.6235(9)
_cell_measurement_reflns_used 9102
_cell_measurement_temperature 100(2)
_cell_measurement_theta_max 68.385
_cell_measurement_theta_min 2.836
_cell_volume 2594.4(2)
_computing_cell_refinement 'SAINT V7.23A (Bruker, 2005)'
_computing_data_collection 'APEX2 V2.1-4 (Bruker, 2007)'
_computing_data_reduction 'Bruker SAINT'
_computing_molecular_graphics 'Olex2 (Dolomanov et al., 2009)'
_computing_publication_material 'Olex2 (Dolomanov et al., 2009)'
_computing_structure_refinement 'ShelXL (Sheldrick, 2008)'
_computing_structure_solution 'XM (Sheldrick, 2008)'
_diffrn_ambient_temperature 100.01
_diffrn_detector_area_resol_mean 8
_diffrn_measured_fraction_theta_full 0.984
_diffrn_measured_fraction_theta_max 0.977
_diffrn_measurement_device_type 'Bruker Kappa APEX CCD area detector'
_diffrn_measurement_method '\w and \f scans'
_diffrn_radiation_monochromator 'MX optics'
_diffrn_radiation_type CuK\a
_diffrn_radiation_wavelength 1.54178
_diffrn_reflns_av_R_equivalents 0.0529
_diffrn_reflns_av_unetI/netI 0.0727
_diffrn_reflns_Laue_measured_fraction_full 0.984
_diffrn_reflns_Laue_measured_fraction_max 0.977
_diffrn_reflns_limit_h_max 16
_diffrn_reflns_limit_h_min -15
_diffrn_reflns_limit_k_max 16
_diffrn_reflns_limit_k_min -16
_diffrn_reflns_limit_l_max 18
_diffrn_reflns_limit_l_min -18
_diffrn_reflns_number 32512
_diffrn_reflns_point_group_measured_fraction_full 0.917
_diffrn_reflns_point_group_measured_fraction_max 0.910
_diffrn_reflns_theta_full 67.679
_diffrn_reflns_theta_max 68.152
_diffrn_reflns_theta_min 2.835
_diffrn_source microsource
_exptl_absorpt_coefficient_mu 3.954
_exptl_absorpt_correction_T_max 0.7530
_exptl_absorpt_correction_T_min 0.6121
_exptl_absorpt_correction_type multi-scan
_exptl_absorpt_process_details
;
SADABS-2012/1 (Bruker,2012) was used for absorption correction.
wR2(int) was 0.0894 before and 0.0683 after correction.
The Ratio of minimum to maximum transmission is 0.8129.
The \l/2 correction factor is 0.0015.
;
_exptl_crystal_colour yellow
_exptl_crystal_colour_primary yellow
_exptl_crystal_density_diffrn 1.503
_exptl_crystal_description plate
_exptl_crystal_F_000 1220
_exptl_crystal_size_max 0.115
_exptl_crystal_size_mid 0.11
_exptl_crystal_size_min 0.051
_refine_diff_density_max 4.167
_refine_diff_density_min -1.281
_refine_diff_density_rms 0.175
_refine_ls_abs_structure_details
;
 Flack x determined using 6331 quotients [(I+)-(I-)]/[(I+)+(I-)]
 (Parsons and Flack (2004), Acta Cryst. A60, s61).
;
_refine_ls_abs_structure_Flack -0.012(9)
_refine_ls_extinction_method none
_refine_ls_goodness_of_fit_ref 1.046
_refine_ls_hydrogen_treatment mixed
_refine_ls_matrix_type full
_refine_ls_number_parameters 1363
_refine_ls_number_reflns 17248
_refine_ls_number_restraints 9
_refine_ls_restrained_S_all 1.046
_refine_ls_R_factor_all 0.0989
_refine_ls_R_factor_gt 0.0936
_refine_ls_shift/su_max 0.000
_refine_ls_shift/su_mean 0.000
_refine_ls_structure_factor_coef Fsqd
_refine_ls_weighting_details 'w=1/[\s^2^(Fo^2^)+(0.1801P)^2^+9.0530P] where P=(Fo^2^+2Fc^2^)/3'
_refine_ls_weighting_scheme calc
_refine_ls_wR_factor_gt 0.2476
_refine_ls_wR_factor_ref 0.2555
_reflns_Friedel_coverage 0.862
_reflns_Friedel_fraction_full 0.850
_reflns_Friedel_fraction_max 0.843
_reflns_number_gt 15575
_reflns_number_total 17248
_reflns_threshold_expression 'I > 2\s(I)'
_cod_data_source_file ja6b04986_si_005.cif
_cod_data_source_block n3389b
_cod_depositor_comments 'Adding full bibliography for 4125213--4125224.cif.'
_cod_database_code 4125214
_shelxl_version_number 2013-4
_shelx_space_group_comment
;
The symmetry employed for this shelxl refinement is uniquely defined
by the following loop, which should always be used as a source of
symmetry information in preference to the above space-group names.
They are only intended as comments.
;
_shelx_estimated_absorpt_t_max 0.824
_shelx_estimated_absorpt_t_min 0.659
_olex2_refinement_description
;
1. Fixed Uiso
 At 1.2 times of:
  All C(H) groups, All C(H,H) groups
 At 1.5 times of:
  All O(H) groups, All O(H,H) groups
2. Restrained distances
 O29-H29
 0.87 with sigma of 0.01
 O14-H14
 0.87 with sigma of 0.01
 C36-H29
 1.91273 with sigma of 0.02
 Na2-H29
 3.264709 with sigma of 0.02
 C18-H14
 1.898005 with sigma of 0.02
 Na1-H14
 3.426755 with sigma of 0.02
3. Rigid bond restraints
 Cl6, Cl5
 with sigma for 1-2 distances of 0.01 and sigma for 1-3 distances of 0.01
 Cl3, Cl2, Cl4, Cl1
 with sigma for 1-2 distances of 0.01 and sigma for 1-3 distances of 0.01
4. Uiso/Uaniso restraints and constraints
Cl6 \\sim Cl5: within 1.7A with sigma of 0.01 and sigma for terminal atoms of
0.02
Cl3 \\sim Cl2 \\sim Cl4 \\sim Cl1: within 1.7A with sigma of 0.01 and sigma for
terminal atoms of 0.02
5. Others
 Sof(Cl5)=1-FVAR(1)
 Sof(Cl6)=FVAR(1)
 Fixed Sof: Au1(0.75) Cl1(0.75) Cl2(0.75) Cl3(0.75) Cl4(0.75) Na1(0.5) Na2(0.5)
6.a Free rotating group:
 O64(H64A,H64B), O65(H65A,H65B), O63(H63A,H63B)
6.b Rotating group:
 O61(H61A,H61B), O62(H62A,H62B)
6.c Ternary CH refined with riding coordinates:
 C1(H1A), C2(H2A), C3(H3), C4(H4A), C5(H5), C7(H7A), C8(H8), C9(H9A), C10(H10),
  C11(H11A), C13(H13), C14(H14A), C15(H15), C16(H16A), C17(H17A), C19(H19A),
 C20(H20), C21(H21A), C22(H22A), C23(H23), C25(H25), C26(H26A), C27(H27A),
 C28(H28), C29(H29A), C31(H31), C32(H32), C33(H33), C34(H34), C35(H35),
 C37(H37A), C38(H38), C39(H39A), C40(H40), C41(H41A), C43(H43), C44(H44A),
 C45(H45), C46(H46A), C47(H47A), C49(H49A), C50(H50), C51(H51A), C52(H52A),
 C53(H53), C55(H55), C56(H56A), C57(H57A), C58(H58), C59(H59A), C61(H61),
 C62(H62), C63(H63), C64(H64), C65(H65), C67(H67), C68(H68), C69(H69), C70(H70),
  C71(H71)
6.d Secondary CH2 refined with riding coordinates:
 C6(H6A,H6B), C12(H12A,H12B), C18(H18A,H18B), C24(H24A,H24B), C30(H30A,H30B),
 C36(H36A,H36B), C42(H42A,H42B), C48(H48A,H48B), C54(H54A,H54B), C60(H60A,H60B),
  C66(H66A,H66B), C72(H72A,H72B)
6.e Tetrahedral OH refined with riding coordinates:
 O4(H4), O9(H9), O19(H19), O24(H24)
6.f Idealised tetrahedral OH refined as rotating group:
 O1(H1), O2(H2), O6(H6), O7(H7), O11(H11), O12(H12), O16(H16), O17(H17),
 O21(H21), O22(H22), O26(H26), O27(H27), O31(H31A), O32(H32A), O34(H34A),
 O36(H36), O37(H37), O39(H39), O41(H41), O42(H42), O44(H44), O46(H46), O47(H47),
  O49(H49), O51(H51), O52(H52), O54(H54), O56(H56), O57(H57), O59(H59)
;
_smtbx_masks_special_details
;
The solvent masking procedure as implemented in Olex2 was used to remove the
electronic contribution of solvent molecules from the refinement.  As the exact
solvent content is not known, only the atoms used in the refinement model are
reported in the formula here.


Total solvent accessible volume / cell = 265.1 Ang^3^ [10.2%]
Total electron count / cell = 55.9
;

loop_
_space_group_symop_operation_xyz
'x, y, z'

loop_
_atom_site_label
_atom_site_type_symbol
_atom_site_fract_x
_atom_site_fract_y
_atom_site_fract_z
_atom_site_U_iso_or_equiv
_atom_site_adp_type
_atom_site_occupancy
_atom_site_site_symmetry_order
_atom_site_calc_flag
_atom_site_refinement_flags_posn
_atom_site_refinement_flags_adp
_atom_site_refinement_flags_occupancy
_atom_site_disorder_assembly
_atom_site_disorder_group
Au1 Au 0.04334(5) 0.09356(5) 0.13178(5) 0.0386(3) Uani 0.75 1 d . . P A 1
Cl1 Cl -0.0734(9) -0.0615(8) 0.1935(7) 0.099(3) Uani 0.75 1 d . U P A 1
Cl2 Cl 0.0328(13) 0.0039(11) 0.0054(7) 0.120(4) Uani 0.75 1 d . U P A 1
Cl3 Cl 0.1565(14) 0.2467(10) 0.0673(11) 0.150(7) Uani 0.75 1 d . U P A 1
Cl4 Cl 0.0604(9) 0.1816(13) 0.2584(10) 0.142(7) Uani 0.75 1 d . U P A 1
Cl5 Cl -0.4229(8) -0.3691(8) 0.1390(6) 0.038(3) Uani 0.386(13) 1 d . U P . .
Cl6 Cl -0.3853(4) 0.2296(4) 0.6259(3) 0.0292(16) Uani 0.614(13) 1 d . U P . .
Na1 Na 0.3927(10) -0.2362(9) 1.0408(8) 0.031(2) Uani 0.5 1 d D . P . .
Na2 Na -0.2854(11) 0.4065(10) 1.0387(9) 0.040(3) Uani 0.5 1 d D . P . .
O1 O 0.1149(7) 0.5310(7) 0.7429(5) 0.0215(17) Uani 1 1 d . . . . .
H1 H 0.0494 0.4902 0.7581 0.032 Uiso 1 1 calc GR . . . .
O2 O 0.3158(10) 0.5147(12) 0.7103(7) 0.045(3) Uani 1 1 d . . . . .
H2 H 0.3134 0.5706 0.6958 0.068 Uiso 1 1 calc GR . . . .
O3 O 0.2035(7) 0.5078(7) 0.9561(5) 0.0204(17) Uani 1 1 d . . . . .
O4 O 0.4270(8) 0.5850(8) 1.0099(6) 0.0276(19) Uani 1 1 d . . . . .
H4 H 0.4616 0.5929 0.9642 0.041 Uiso 1 1 calc R . . . .
O5 O 0.3381(7) 0.3751(7) 0.8270(6) 0.0197(18) Uani 1 1 d . . . . .
O6 O 0.4391(13) 0.3904(10) 0.6750(7) 0.051(3) Uani 1 1 d . . . . .
H6 H 0.4140 0.3431 0.6331 0.076 Uiso 1 1 calc GR . . . .
O7 O 0.4263(9) 0.1769(9) 0.6673(6) 0.034(2) Uani 1 1 d . . . . .
H7 H 0.3701 0.1182 0.6488 0.051 Uiso 1 1 calc GR . . . .
O8 O 0.4681(7) 0.3464(7) 0.8989(6) 0.0220(17) Uani 1 1 d . . . . .
O9 O 0.5278(8) 0.2084(8) 0.9889(6) 0.0269(19) Uani 1 1 d . . . . .
H9 H 0.5622 0.2397 0.9457 0.040 Uiso 1 1 calc R . . . .
O10 O 0.3340(7) 0.0589(7) 0.8095(6) 0.0209(18) Uani 1 1 d . . . . .
O11 O 0.3814(8) -0.0559(8) 0.6777(6) 0.029(2) Uani 1 1 d . . . . .
H11 H 0.3874 -0.1017 0.6435 0.043 Uiso 1 1 calc GR . . . .
O12 O 0.1757(9) -0.2668(7) 0.6855(6) 0.032(2) Uani 1 1 d . . . . .
H12 H 0.1957 -0.2471 0.6358 0.048 Uiso 1 1 calc GR . . . .
O13 O 0.3217(7) -0.0707(7) 0.9042(6) 0.0246(18) Uani 1 1 d . . . . .
O14 O 0.1801(9) -0.2610(8) 0.9996(6) 0.033(2) Uani 1 1 d D . . . .
H14 H 0.125(5) -0.319(3) 0.972(8) 0.049 Uiso 1 1 d DR . . . .
O15 O 0.0340(8) -0.2446(7) 0.8134(5) 0.0205(18) Uani 1 1 d . . . . .
O16 O -0.1075(8) -0.4053(8) 0.6829(6) 0.029(2) Uani 1 1 d . . . . .
H16 H -0.1203 -0.4698 0.6694 0.043 Uiso 1 1 calc GR . . . .
O17 O -0.3035(8) -0.3871(7) 0.7217(5) 0.0220(18) Uani 1 1 d . . . . .
H17 H -0.3090 -0.4450 0.6971 0.033 Uiso 1 1 calc GR . . . .
O18 O -0.0871(8) -0.3532(7) 0.9162(5) 0.0243(18) Uani 1 1 d . . . . .
O19 O -0.2617(10) -0.3835(9) 1.0378(6) 0.038(2) Uani 1 1 d . . . . .
H19 H -0.2473 -0.4065 1.0820 0.057 Uiso 1 1 calc R . . . .
O20 O -0.2648(8) -0.2329(7) 0.8641(6) 0.0211(18) Uani 1 1 d . . . . .
O21 O -0.4431(8) -0.2952(7) 0.7516(6) 0.0265(19) Uani 1 1 d . . . . .
H21 H -0.5078 -0.3496 0.7503 0.040 Uiso 1 1 calc GR . . . .
O22 O -0.4099(8) -0.0695(8) 0.7502(5) 0.0248(18) Uani 1 1 d . . . . .
H22 H -0.3790 -0.0627 0.7028 0.037 Uiso 1 1 calc GR . . . .
O23 O -0.3567(7) -0.1890(7) 0.9719(5) 0.0210(17) Uani 1 1 d . . . . .
O24 O -0.3994(9) -0.0462(8) 1.0749(6) 0.032(2) Uani 1 1 d . . . . .
H24 H -0.4271 -0.0220 1.0396 0.048 Uiso 1 1 calc R . . . .
O25 O -0.2601(7) 0.0756(7) 0.8742(5) 0.0179(17) Uani 1 1 d . . . . .
O26 O -0.3281(7) 0.1747(7) 0.7555(5) 0.0199(17) Uani 1 1 d . . . . .
H26 H -0.3629 0.1075 0.7642 0.030 Uiso 1 1 calc GR . . . .
O27 O -0.1153(8) 0.3667(7) 0.7455(5) 0.0212(18) Uani 1 1 d . . . . .
H27 H -0.0463 0.4011 0.7372 0.032 Uiso 1 1 calc GR . . . .
O28 O -0.2180(7) 0.2221(7) 0.9757(5) 0.0220(17) Uani 1 1 d . . . . .
O29 O -0.0858(9) 0.4103(10) 1.0736(7) 0.045(3) Uani 1 1 d D . . . .
H29 H -0.027(3) 0.474(3) 1.086(10) 0.067 Uiso 1 1 d DR . . . .
O30 O 0.0469(8) 0.3865(7) 0.8707(5) 0.0205(18) Uani 1 1 d . . . . .
O61 O 0.3672(9) -0.2211(9) 1.2158(7) 0.035(2) Uani 1 1 d . . . . .
H61A H 0.3525 -0.2883 1.2419 0.053 Uiso 1 1 d GR . . . .
H61B H 0.3040 -0.2087 1.2339 0.053 Uiso 1 1 d GR . . . .
O62 O -0.3010(10) 0.4189(10) 1.2156(8) 0.044(3) Uani 1 1 d . . . . .
H62A H -0.3127 0.4807 1.2341 0.065 Uiso 1 1 d GR . . . .
H62B H -0.2375 0.4258 1.2534 0.065 Uiso 1 1 d GR . . . .
C1 C 0.1290(9) 0.4980(9) 0.8899(7) 0.015(2) Uani 1 1 d . . . . .
H1A H 0.0910 0.5416 0.9079 0.018 Uiso 1 1 calc R . . . .
C2 C 0.1918(10) 0.5412(11) 0.8079(8) 0.024(3) Uani 1 1 d . . . . .
H2A H 0.2504 0.6200 0.8186 0.029 Uiso 1 1 calc R . . . .
C3 C 0.2457(11) 0.4716(11) 0.7806(8) 0.024(3) Uani 1 1 d . . . . .
H3 H 0.1855 0.3953 0.7630 0.029 Uiso 1 1 calc R . . . .
C4 C 0.3165(10) 0.4661(10) 0.8521(8) 0.020(2) Uani 1 1 d . . . . .
H4A H 0.3889 0.5366 0.8589 0.024 Uiso 1 1 calc R . . . .
C5 C 0.2584(10) 0.4418(10) 0.9377(8) 0.018(2) Uani 1 1 d . . . . .
H5 H 0.2020 0.3620 0.9370 0.021 Uiso 1 1 calc R . . . .
C6 C 0.3414(11) 0.4722(11) 1.0124(8) 0.025(3) Uani 1 1 d . . . . .
H6A H 0.3022 0.4619 1.0672 0.030 Uiso 1 1 calc R . . . .
H6B H 0.3757 0.4237 1.0089 0.030 Uiso 1 1 calc R . . . .
C7 C 0.4465(11) 0.3932(11) 0.8298(9) 0.025(3) Uani 1 1 d . . . . .
H7A H 0.4983 0.4744 0.8353 0.030 Uiso 1 1 calc R . . . .
C8 C 0.4663(11) 0.3462(12) 0.7441(9) 0.030(3) Uani 1 1 d . . . . .
H8 H 0.5472 0.3670 0.7419 0.035 Uiso 1 1 calc R . . . .
C9 C 0.3977(12) 0.2221(12) 0.7414(9) 0.026(3) Uani 1 1 d . . . . .
H9A H 0.3168 0.2012 0.7356 0.031 Uiso 1 1 calc R . . . .
C10 C 0.4146(10) 0.1746(10) 0.8210(8) 0.021(2) Uani 1 1 d . . . . .
H10 H 0.4923 0.1849 0.8238 0.025 Uiso 1 1 calc R . . . .
C11 C 0.3943(11) 0.2317(11) 0.9005(9) 0.024(3) Uani 1 1 d . . . . .
H11A H 0.3151 0.2173 0.8988 0.029 Uiso 1 1 calc R . . . .
C12 C 0.4187(12) 0.1939(13) 0.9850(9) 0.031(3) Uani 1 1 d . . . . .
H12A H 0.4088 0.2364 1.0342 0.037 Uiso 1 1 calc R . . . .
H12B H 0.3644 0.1152 0.9897 0.037 Uiso 1 1 calc R . . . .
C13 C 0.3680(11) -0.0199(10) 0.8290(8) 0.023(3) Uani 1 1 d . . . . .
H13 H 0.4513 0.0190 0.8366 0.028 Uiso 1 1 calc R . . . .
C14 C 0.3350(11) -0.1056(11) 0.7550(8) 0.024(3) Uani 1 1 d . . . . .
H14A H 0.3643 -0.1568 0.7676 0.028 Uiso 1 1 calc R . . . .
C15 C 0.2064(11) -0.1730(10) 0.7423(7) 0.022(3) Uani 1 1 d . . . . .
H15 H 0.1785 -0.1258 0.7176 0.026 Uiso 1 1 calc R . . . .
C16 C 0.1503(10) -0.2114(10) 0.8261(8) 0.020(2) Uani 1 1 d . . . . .
H16A H 0.1572 -0.2768 0.8407 0.024 Uiso 1 1 calc R . . . .
C17 C 0.1983(10) -0.1239(10) 0.9025(8) 0.020(2) Uani 1 1 d . . . . .
H17A H 0.1748 -0.0670 0.8952 0.024 Uiso 1 1 calc R . . . .
C18 C 0.1639(11) -0.1690(11) 0.9880(8) 0.028(3) Uani 1 1 d D . . . .
H18A H 0.2074 -0.1104 1.0333 0.034 Uiso 1 1 calc R . . . .
H18B H 0.0838 -0.1913 0.9948 0.034 Uiso 1 1 calc R . . . .
C19 C -0.0457(11) -0.3529(10) 0.8332(8) 0.021(2) Uani 1 1 d . . . . .
H19A H -0.0094 -0.4005 0.8302 0.026 Uiso 1 1 calc R . . . .
C20 C -0.1432(11) -0.3993(10) 0.7675(8) 0.023(3) Uani 1 1 d . . . . .
H20 H -0.1968 -0.4760 0.7818 0.027 Uiso 1 1 calc R . . . .
C21 C -0.2042(11) -0.3340(11) 0.7738(8) 0.022(3) Uani 1 1 d . . . . .
H21A H -0.1549 -0.2602 0.7519 0.027 Uiso 1 1 calc R . . . .
C22 C -0.2340(10) -0.3168(9) 0.8646(7) 0.017(2) Uani 1 1 d . . . . .
H22A H -0.2993 -0.3863 0.8814 0.020 Uiso 1 1 calc R . . . .
C23 C -0.1354(11) -0.2818(11) 0.9298(7) 0.020(2) Uani 1 1 d . . . . .
H23 H -0.0769 -0.2053 0.9193 0.024 Uiso 1 1 calc R . . . .
C24 C -0.1696(12) -0.2824(12) 1.0206(9) 0.031(3) Uani 1 1 d . . . . .
H24A H -0.1058 -0.2674 1.0595 0.038 Uiso 1 1 calc R . . . .
H24B H -0.1889 -0.2230 1.0323 0.038 Uiso 1 1 calc R . . . .
C25 C -0.3693(10) -0.2524(10) 0.8966(7) 0.020(2) Uani 1 1 d . . . . .
H25 H -0.4148 -0.3319 0.9075 0.024 Uiso 1 1 calc R . . . .
C26 C -0.4281(11) -0.2250(11) 0.8257(8) 0.024(3) Uani 1 1 d . . . . .
H26A H -0.5030 -0.2385 0.8455 0.029 Uiso 1 1 calc R . . . .
C27 C -0.3582(10) -0.1050(11) 0.8094(8) 0.021(2) Uani 1 1 d . . . . .
H27A H -0.2848 -0.0926 0.7867 0.026 Uiso 1 1 calc R . . . .
C28 C -0.3366(10) -0.0341(11) 0.8929(7) 0.022(2) Uani 1 1 d . . . . .
H28 H -0.4083 -0.0377 0.9113 0.026 Uiso 1 1 calc R . . . .
C29 C -0.2899(10) -0.0720(10) 0.9645(7) 0.017(2) Uani 1 1 d . . . . .
H29A H -0.2115 -0.0543 0.9516 0.021 Uiso 1 1 calc R . . . .
C30 C -0.2906(11) -0.0192(12) 1.0521(8) 0.026(3) Uani 1 1 d . . . . .
H30A H -0.2567 -0.0442 1.0954 0.031 Uiso 1 1 calc R . . . .
H30B H -0.2449 0.0617 1.0516 0.031 Uiso 1 1 calc R . . . .
C31 C -0.2826(10) 0.1621(10) 0.9015(7) 0.020(2) Uani 1 1 d . . . . .
H31 H -0.3636 0.1298 0.9147 0.024 Uiso 1 1 calc R . . . .
C32 C -0.2582(10) 0.2356(9) 0.8296(7) 0.019(2) Uani 1 1 d . . . . .
H32 H -0.2778 0.2940 0.8485 0.023 Uiso 1 1 calc R . . . .
C33 C -0.1365(10) 0.2914(10) 0.8106(7) 0.017(2) Uani 1 1 d . . . . .
H33 H -0.1162 0.2344 0.7888 0.021 Uiso 1 1 calc R . . . .
C34 C -0.0669(11) 0.3507(10) 0.8898(8) 0.019(2) Uani 1 1 d . . . . .
H34 H -0.0769 0.4158 0.9069 0.023 Uiso 1 1 calc R . . . .
C35 C -0.0981(11) 0.2754(12) 0.9640(8) 0.026(3) Uani 1 1 d . . . . .
H35 H -0.0757 0.2177 0.9502 0.031 Uiso 1 1 calc R . . . .
C36 C -0.0490(12) 0.3310(12) 1.0503(8) 0.031(3) Uani 1 1 d D . . . .
H36A H -0.0730 0.2756 1.0936 0.038 Uiso 1 1 calc R . . . .
H36B H 0.0337 0.3686 1.0490 0.038 Uiso 1 1 calc R . . . .
O31 O -0.0125(7) 0.4869(7) 0.5764(6) 0.0252(19) Uani 1 1 d . . . . .
H31A H -0.0358 0.5254 0.6037 0.038 Uiso 1 1 calc GR . . . .
O32 O -0.2030(8) 0.2661(8) 0.5883(5) 0.027(2) Uani 1 1 d . . . . .
H32A H -0.1675 0.3073 0.6316 0.041 Uiso 1 1 calc GR . . . .
O33 O -0.1004(7) 0.3939(8) 0.3527(5) 0.0241(18) Uani 1 1 d . . . . .
O34 O -0.3117(7) 0.2345(8) 0.2694(5) 0.0267(19) Uani 1 1 d . . . . .
H34A H -0.2972 0.2944 0.2493 0.040 Uiso 1 1 calc GR . . . .
O35 O -0.2473(7) 0.1252(7) 0.4440(6) 0.0199(18) Uani 1 1 d . . . . .
O36 O -0.3799(8) 0.0521(8) 0.5854(6) 0.0279(19) Uani 1 1 d . . . . .
H36 H -0.3128 0.1020 0.5888 0.042 Uiso 1 1 calc GR . . . .
O37 O -0.3700(8) -0.1484(8) 0.5869(6) 0.0258(19) Uani 1 1 d . . . . .
H37 H -0.3589 -0.2024 0.5781 0.039 Uiso 1 1 calc GR . . . .
O38 O -0.3825(7) -0.0214(7) 0.3585(5) 0.0196(17) Uani 1 1 d . . . . .
O39 O -0.4497(8) -0.2405(8) 0.2676(6) 0.0275(19) Uani 1 1 d . . . . .
H39 H -0.5006 -0.2235 0.2636 0.041 Uiso 1 1 calc GR . . . .
O40 O -0.2525(7) -0.1762(7) 0.4382(5) 0.0188(17) Uani 1 1 d . . . . .
O41 O -0.2492(9) -0.2615(9) 0.5892(6) 0.034(2) Uani 1 1 d . . . . .
H41 H -0.3180 -0.3026 0.5954 0.052 Uiso 1 1 calc GR . . . .
O42 O -0.0264(8) -0.2325(9) 0.5677(6) 0.031(2) Uani 1 1 d . . . . .
H42 H -0.0314 -0.2952 0.5644 0.047 Uiso 1 1 calc GR . . . .
O43 O -0.2534(7) -0.3221(8) 0.3594(6) 0.028(2) Uani 1 1 d . . . . .
O44 O -0.1110(10) -0.3878(10) 0.2535(8) 0.049(3) Uani 1 1 d . . . . .
H44 H -0.0604 -0.3843 0.2211 0.073 Uiso 1 1 calc GR . . . .
O45 O 0.0502(7) -0.1774(7) 0.4006(6) 0.0212(18) Uani 1 1 d . . . . .
O46 O 0.1755(7) -0.2219(7) 0.5134(6) 0.0239(19) Uani 1 1 d . . . . .
H46 H 0.1776 -0.1743 0.5503 0.036 Uiso 1 1 calc GR . . . .
O47 O 0.3721(8) -0.0052(8) 0.5058(5) 0.0241(19) Uani 1 1 d . . . . .
H47 H 0.3636 0.0307 0.5477 0.036 Uiso 1 1 calc GR . . . .
O48 O 0.1686(7) -0.1634(7) 0.2902(5) 0.0189(16) Uani 1 1 d . . . . .
O49 O 0.3393(8) -0.0418(8) 0.1798(6) 0.030(2) Uani 1 1 d . . . . .
H49 H 0.3956 0.0124 0.1617 0.045 Uiso 1 1 calc GR . . . .
O50 O 0.3534(7) 0.1179(7) 0.3770(6) 0.0196(18) Uani 1 1 d . . . . .
O51 O 0.5297(8) 0.2230(7) 0.4946(6) 0.0246(18) Uani 1 1 d . . . . .
H51 H 0.5005 0.2369 0.5376 0.037 Uiso 1 1 calc GR . . . .
O52 O 0.5155(10) 0.4272(8) 0.5124(6) 0.033(2) Uani 1 1 d . . . . .
H52 H 0.5290 0.4881 0.4950 0.050 Uiso 1 1 calc GR . . . .
O53 O 0.4505(7) 0.2459(7) 0.2776(5) 0.0218(18) Uani 1 1 d . . . . .
O54 O 0.5048(12) 0.4260(12) 0.1874(9) 0.057(4) Uani 1 1 d . . . . .
H54 H 0.5334 0.3880 0.1678 0.086 Uiso 1 1 calc GR . . . .
O55 O 0.3638(8) 0.4302(7) 0.3901(6) 0.0212(18) Uani 1 1 d . . . . .
O56 O 0.4444(8) 0.5923(8) 0.5271(6) 0.029(2) Uani 1 1 d . . . . .
H56 H 0.4636 0.5440 0.5163 0.043 Uiso 1 1 calc GR . . . .
O57 O 0.2249(7) 0.5583(8) 0.5632(6) 0.0268(19) Uani 1 1 d . . . . .
H57 H 0.1647 0.5100 0.5821 0.040 Uiso 1 1 calc GR . . . .
O58 O 0.3213(7) 0.5418(7) 0.3103(5) 0.0225(18) Uani 1 1 d . . . . .
O59 O 0.1642(8) 0.6045(8) 0.2547(6) 0.0263(19) Uani 1 1 d . . . . .
H59 H 0.2007 0.6372 0.2127 0.039 Uiso 1 1 calc GR . . . .
O60 O 0.0627(7) 0.4310(7) 0.4294(5) 0.0185(17) Uani 1 1 d . . . . .
C37 C -0.0265(10) 0.4554(10) 0.4231(8) 0.021(2) Uani 1 1 d . . . . .
H37A H 0.0043 0.5357 0.4164 0.025 Uiso 1 1 calc R . . . .
C38 C -0.0883(9) 0.4254(10) 0.5066(7) 0.017(2) Uani 1 1 d . . . . .
H38 H -0.1501 0.4445 0.5056 0.020 Uiso 1 1 calc R . . . .
C39 C -0.1380(10) 0.3028(10) 0.5153(8) 0.020(2) Uani 1 1 d . . . . .
H39A H -0.0754 0.2850 0.5188 0.024 Uiso 1 1 calc R . . . .
C40 C -0.2128(11) 0.2381(10) 0.4366(7) 0.020(2) Uani 1 1 d . . . . .
H40 H -0.2795 0.2496 0.4344 0.024 Uiso 1 1 calc R . . . .
C41 C -0.1464(11) 0.2751(11) 0.3542(8) 0.023(3) Uani 1 1 d . . . . .
H41A H -0.0834 0.2578 0.3555 0.027 Uiso 1 1 calc R . . . .
C42 C -0.2132(10) 0.2254(11) 0.2734(8) 0.024(3) Uani 1 1 d . . . . .
H42A H -0.1664 0.2615 0.2246 0.029 Uiso 1 1 calc R . . . .
H42B H -0.2338 0.1466 0.2671 0.029 Uiso 1 1 calc R . . . .
C43 C -0.3625(10) 0.0481(9) 0.4326(7) 0.019(2) Uani 1 1 d . . . . .
H43 H -0.4060 0.0884 0.4277 0.022 Uiso 1 1 calc R . . . .
C44 C -0.3976(10) -0.0172(9) 0.5112(7) 0.020(2) Uani 1 1 d . . . . .
H44A H -0.4790 -0.0720 0.5048 0.023 Uiso 1 1 calc R . . . .
C45 C -0.3296(11) -0.0797(10) 0.5172(7) 0.020(2) Uani 1 1 d . . . . .
H45 H -0.2491 -0.0247 0.5297 0.024 Uiso 1 1 calc R . . . .
C46 C -0.3383(9) -0.1431(10) 0.4344(8) 0.018(2) Uani 1 1 d . . . . .
H46A H -0.4138 -0.2099 0.4279 0.022 Uiso 1 1 calc R . . . .
C47 C -0.3167(11) -0.0770(11) 0.3564(8) 0.021(3) Uani 1 1 d . . . . .
H47A H -0.2358 -0.0201 0.3583 0.025 Uiso 1 1 calc R . . . .
C48 C -0.3432(11) -0.1431(10) 0.2712(8) 0.023(3) Uani 1 1 d . . . . .
H48A H -0.3417 -0.0965 0.2254 0.028 Uiso 1 1 calc R . . . .
H48B H -0.2844 -0.1639 0.2598 0.028 Uiso 1 1 calc R . . . .
C49 C -0.2815(11) -0.2874(10) 0.4362(9) 0.023(3) Uani 1 1 d . . . . .
H49A H -0.3637 -0.3328 0.4444 0.027 Uiso 1 1 calc R . . . .
C50 C -0.2164(11) -0.2958(11) 0.5129(9) 0.027(3) Uani 1 1 d . . . . .
H50 H -0.2341 -0.3741 0.5157 0.033 Uiso 1 1 calc R . . . .
C51 C -0.0935(10) -0.2263(11) 0.5006(7) 0.022(3) Uani 1 1 d . . . . .
H51A H -0.0773 -0.1481 0.5010 0.027 Uiso 1 1 calc R . . . .
C52 C -0.0616(10) -0.2568(10) 0.4124(9) 0.024(3) Uani 1 1 d . . . . .
H52A H -0.0683 -0.3316 0.4117 0.029 Uiso 1 1 calc R . . . .
C53 C -0.1364(10) -0.2536(11) 0.3410(9) 0.025(3) Uani 1 1 d . . . . .
H53 H -0.1216 -0.1761 0.3389 0.030 Uiso 1 1 calc R . . . .
C54 C -0.1147(13) -0.2909(16) 0.2547(10) 0.044(4) Uani 1 1 d . . . . .
H54A H -0.1741 -0.3001 0.2135 0.053 Uiso 1 1 calc R . . . .
H54B H -0.0425 -0.2329 0.2350 0.053 Uiso 1 1 calc R . . . .
C55 C 0.1275(10) -0.2101(9) 0.3680(7) 0.016(2) Uani 1 1 d . . . . .
H55 H 0.0895 -0.2921 0.3589 0.019 Uiso 1 1 calc R . . . .
C56 C 0.2185(10) -0.1724(11) 0.4356(8) 0.023(2) Uani 1 1 d . . . . .
H56A H 0.2744 -0.1947 0.4151 0.027 Uiso 1 1 calc R . . . .
C57 C 0.2764(10) -0.0478(10) 0.4480(7) 0.017(2) Uani 1 1 d . . . . .
H57A H 0.2221 -0.0254 0.4723 0.020 Uiso 1 1 calc R . . . .
C58 C 0.3173(10) 0.0061(10) 0.3627(7) 0.018(2) Uani 1 1 d . . . . .
H58 H 0.3809 -0.0049 0.3426 0.022 Uiso 1 1 calc R . . . .
C59 C 0.2198(10) -0.0484(11) 0.2955(7) 0.021(3) Uani 1 1 d . . . . .
H59A H 0.1624 -0.0262 0.3117 0.025 Uiso 1 1 calc R . . . .
C60 C 0.2610(11) -0.0092(11) 0.2076(8) 0.026(3) Uani 1 1 d . . . . .
H60A H 0.1967 -0.0401 0.1659 0.031 Uiso 1 1 calc R . . . .
H60B H 0.2961 0.0720 0.2098 0.031 Uiso 1 1 calc R . . . .
C61 C 0.4622(11) 0.1955(11) 0.3498(8) 0.022(3) Uani 1 1 d . . . . .
H61 H 0.5056 0.1564 0.3342 0.027 Uiso 1 1 calc R . . . .
C62 C 0.5209(10) 0.2789(10) 0.4244(8) 0.021(2) Uani 1 1 d . . . . .
H62 H 0.5981 0.3319 0.4073 0.025 Uiso 1 1 calc R . . . .
C63 C 0.4583(11) 0.3430(11) 0.4464(7) 0.019(2) Uani 1 1 d . . . . .
H63 H 0.3833 0.2905 0.4675 0.023 Uiso 1 1 calc R . . . .
C64 C 0.4404(10) 0.3905(10) 0.3684(8) 0.020(2) Uani 1 1 d . . . . .
H64 H 0.5133 0.4537 0.3534 0.024 Uiso 1 1 calc R . . . .
C65 C 0.3922(11) 0.3086(10) 0.2904(8) 0.022(3) Uani 1 1 d . . . . .
H65 H 0.3125 0.2558 0.3020 0.027 Uiso 1 1 calc R . . . .
C66 C 0.3931(15) 0.3558(14) 0.2092(10) 0.039(3) Uani 1 1 d . . . . .
H66A H 0.3554 0.2961 0.1634 0.047 Uiso 1 1 calc R . . . .
H66B H 0.3519 0.3979 0.2146 0.047 Uiso 1 1 calc R . . . .
C67 C 0.3892(10) 0.5368(10) 0.3760(8) 0.019(2) Uani 1 1 d . . . . .
H67 H 0.4696 0.5798 0.3611 0.023 Uiso 1 1 calc R . . . .
C68 C 0.3702(9) 0.5856(10) 0.4622(8) 0.020(2) Uani 1 1 d . . . . .
H68 H 0.3839 0.6617 0.4538 0.024 Uiso 1 1 calc R . . . .
C69 C 0.2482(10) 0.5160(10) 0.4843(8) 0.020(2) Uani 1 1 d . . . . .
H69 H 0.2340 0.4395 0.4918 0.024 Uiso 1 1 calc R . . . .
C70 C 0.1730(10) 0.5114(10) 0.4113(8) 0.021(2) Uani 1 1 d . . . . .
H70 H 0.1768 0.5847 0.4084 0.025 Uiso 1 1 calc R . . . .
C71 C 0.2037(11) 0.4768(12) 0.3250(8) 0.024(3) Uani 1 1 d . . . . .
H71 H 0.1835 0.3974 0.3239 0.028 Uiso 1 1 calc R . . . .
C72 C 0.1470(12) 0.4944(11) 0.2496(8) 0.026(3) Uani 1 1 d . . . . .
H72A H 0.1775 0.4804 0.1956 0.031 Uiso 1 1 calc R . . . .
H72B H 0.0658 0.4419 0.2488 0.031 Uiso 1 1 calc R . . . .
O64 O -0.3162(9) 0.4151(8) 0.6096(7) 0.040(2) Uani 1 1 d . . . . .
H64A H -0.2646 0.4833 0.6188 0.060 Uiso 1 1 d G . . . .
H64B H -0.3291 0.3988 0.5546 0.060 Uiso 1 1 d G . . . .
O65 O 0.0411(8) -0.3780(8) 0.1281(6) 0.028(2) Uani 1 1 d . . . . .
H65A H -0.0119 -0.4393 0.1040 0.042 Uiso 1 1 d G . . . .
H65B H 0.0825 -0.3370 0.0887 0.042 Uiso 1 1 d G . . . .
O63 O 0.5489(8) 0.1102(7) 0.1322(7) 0.0253(19) Uani 1 1 d . . . . .
H63A H 0.5291 0.0928 0.1844 0.038 Uiso 1 1 d G . . . .
H63B H 0.5108 0.1393 0.1116 0.038 Uiso 1 1 d G . . . .

loop_
_atom_site_aniso_label
_atom_site_aniso_U_11
_atom_site_aniso_U_22
_atom_site_aniso_U_33
_atom_site_aniso_U_23
_atom_site_aniso_U_13
_atom_site_aniso_U_12
Au1 0.0287(4) 0.0327(4) 0.0549(5) 0.0007(3) 0.0048(3) 0.0155(3)
Cl1 0.091(7) 0.073(5) 0.091(6) 0.030(5) 0.036(5) 0.005(5)
Cl2 0.152(11) 0.121(9) 0.074(6) -0.033(6) 0.027(6) 0.061(8)
Cl3 0.137(11) 0.074(7) 0.182(14) 0.067(8) -0.005(10) 0.000(7)
Cl4 0.071(6) 0.151(11) 0.152(11) -0.105(10) 0.000(6) 0.025(7)
Cl5 0.038(5) 0.044(5) 0.034(5) -0.008(4) -0.006(4) 0.023(4)
Cl6 0.030(3) 0.033(3) 0.027(3) 0.003(2) -0.0016(19) 0.017(2)
Na1 0.031(6) 0.022(5) 0.041(6) 0.001(4) 0.008(5) 0.014(5)
Na2 0.034(7) 0.029(6) 0.057(8) 0.003(5) -0.005(6) 0.016(5)
O1 0.021(4) 0.028(4) 0.021(4) 0.013(3) 0.000(3) 0.014(4)
O2 0.048(6) 0.084(9) 0.031(5) 0.035(6) 0.019(5) 0.051(7)
O3 0.020(4) 0.034(5) 0.016(4) -0.002(3) -0.004(3) 0.021(4)
O4 0.025(5) 0.032(5) 0.030(5) -0.003(4) -0.006(4) 0.017(4)
O5 0.019(4) 0.018(4) 0.026(4) -0.006(3) -0.004(3) 0.013(4)
O6 0.085(10) 0.049(7) 0.039(6) 0.026(5) 0.033(6) 0.046(7)
O7 0.037(5) 0.038(5) 0.023(5) 0.005(4) 0.008(4) 0.015(5)
O8 0.021(4) 0.022(4) 0.028(4) -0.004(3) -0.008(3) 0.015(4)
O9 0.027(5) 0.031(5) 0.028(4) 0.003(4) -0.004(4) 0.018(4)
O10 0.016(4) 0.021(4) 0.027(4) 0.003(4) -0.003(3) 0.011(4)
O11 0.030(5) 0.028(5) 0.027(5) 0.004(4) 0.003(4) 0.013(4)
O12 0.044(6) 0.024(5) 0.020(4) -0.002(4) -0.003(4) 0.011(4)
O13 0.018(4) 0.023(4) 0.030(5) 0.001(4) -0.009(3) 0.007(4)
O14 0.036(5) 0.033(5) 0.031(5) 0.010(4) -0.005(4) 0.016(4)
O15 0.027(5) 0.017(4) 0.022(4) 0.004(3) 0.001(3) 0.015(4)
O16 0.033(5) 0.035(5) 0.025(4) -0.007(4) -0.001(4) 0.023(4)
O17 0.026(5) 0.025(4) 0.016(4) -0.005(3) -0.009(3) 0.013(4)
O18 0.030(5) 0.028(4) 0.023(4) 0.008(4) -0.002(4) 0.020(4)
O19 0.053(6) 0.049(6) 0.024(5) 0.015(4) 0.011(4) 0.032(5)
O20 0.026(5) 0.025(4) 0.022(4) 0.007(3) 0.005(4) 0.020(4)
O21 0.025(5) 0.019(4) 0.031(5) 0.001(4) 0.000(4) 0.007(4)
O22 0.034(5) 0.033(5) 0.017(4) 0.005(4) 0.000(4) 0.023(4)
O23 0.024(4) 0.022(4) 0.023(4) 0.008(3) 0.009(3) 0.015(4)
O24 0.046(6) 0.032(5) 0.026(5) 0.004(4) 0.009(4) 0.025(5)
O25 0.022(4) 0.023(4) 0.013(4) 0.005(3) 0.005(3) 0.014(4)
O26 0.019(4) 0.020(4) 0.022(4) 0.001(3) -0.006(3) 0.011(4)
O27 0.024(4) 0.018(4) 0.020(4) 0.006(3) 0.003(3) 0.008(4)
O28 0.019(4) 0.031(4) 0.017(4) 0.006(3) 0.006(3) 0.013(4)
O29 0.039(6) 0.049(6) 0.029(5) -0.021(5) -0.008(4) 0.010(5)
O30 0.021(4) 0.026(4) 0.017(4) 0.002(3) -0.003(3) 0.014(4)
O61 0.027(5) 0.035(6) 0.050(6) 0.001(5) 0.000(5) 0.020(5)
O62 0.042(7) 0.044(7) 0.055(7) 0.006(5) 0.001(5) 0.029(6)
C1 0.016(5) 0.018(5) 0.018(5) -0.002(4) -0.007(4) 0.015(5)
C2 0.016(6) 0.025(6) 0.030(6) -0.001(5) -0.005(5) 0.009(5)
C3 0.024(6) 0.033(7) 0.020(6) 0.001(5) -0.001(5) 0.017(6)
C4 0.014(5) 0.020(6) 0.028(6) -0.008(5) -0.004(5) 0.012(5)
C5 0.017(6) 0.022(6) 0.022(6) 0.004(5) -0.004(5) 0.016(5)
C6 0.028(7) 0.039(7) 0.020(6) 0.000(5) -0.002(5) 0.025(6)
C7 0.020(6) 0.021(6) 0.033(7) 0.003(5) 0.002(5) 0.008(5)
C8 0.019(6) 0.034(7) 0.036(7) 0.002(6) 0.012(5) 0.013(6)
C9 0.027(7) 0.035(7) 0.028(6) 0.000(5) 0.003(5) 0.023(6)
C10 0.021(6) 0.018(6) 0.023(6) 0.003(5) 0.000(5) 0.008(5)
C11 0.024(6) 0.024(6) 0.028(6) -0.005(5) -0.007(5) 0.014(5)
C12 0.031(7) 0.044(8) 0.026(7) -0.008(6) -0.010(5) 0.026(7)
C13 0.023(6) 0.026(6) 0.033(7) 0.001(5) -0.005(5) 0.021(6)
C14 0.029(7) 0.028(6) 0.022(6) 0.005(5) 0.000(5) 0.020(6)
C15 0.029(7) 0.020(6) 0.014(5) 0.004(5) -0.004(5) 0.010(5)
C16 0.014(5) 0.019(6) 0.030(6) 0.008(5) -0.008(5) 0.010(5)
C17 0.019(6) 0.025(6) 0.022(6) 0.000(5) -0.003(5) 0.016(5)
C18 0.027(7) 0.035(7) 0.022(6) -0.002(5) -0.006(5) 0.016(6)
C19 0.028(6) 0.019(6) 0.024(6) 0.001(5) -0.011(5) 0.016(5)
C20 0.023(6) 0.017(6) 0.026(6) 0.005(5) -0.002(5) 0.008(5)
C21 0.019(6) 0.024(6) 0.024(6) 0.005(5) -0.002(5) 0.011(5)
C22 0.025(6) 0.013(5) 0.013(5) 0.004(4) -0.001(4) 0.009(5)
C23 0.027(6) 0.025(6) 0.012(5) -0.001(4) -0.005(5) 0.015(5)
C24 0.030(7) 0.033(7) 0.032(7) 0.000(6) -0.004(6) 0.017(6)
C25 0.018(6) 0.026(6) 0.015(5) 0.008(5) 0.006(4) 0.010(5)
C26 0.019(6) 0.034(7) 0.029(6) 0.013(5) 0.009(5) 0.018(6)
C27 0.022(6) 0.028(6) 0.017(6) 0.005(5) 0.002(5) 0.014(5)
C28 0.019(6) 0.036(7) 0.015(5) 0.010(5) -0.002(4) 0.017(5)
C29 0.019(6) 0.020(6) 0.017(5) 0.013(4) 0.008(4) 0.011(5)
C30 0.026(6) 0.038(7) 0.015(6) 0.001(5) -0.004(5) 0.017(6)
C31 0.016(6) 0.026(6) 0.018(5) -0.003(5) 0.002(4) 0.010(5)
C32 0.023(6) 0.019(5) 0.018(5) 0.004(4) 0.003(5) 0.013(5)
C33 0.017(6) 0.021(6) 0.014(5) 0.007(4) 0.001(4) 0.009(5)
C34 0.024(6) 0.015(5) 0.022(6) 0.003(5) 0.006(5) 0.012(5)
C35 0.019(6) 0.045(8) 0.018(6) 0.011(6) 0.003(5) 0.017(6)
C36 0.024(6) 0.044(8) 0.018(6) 0.003(6) -0.002(5) 0.010(6)
O31 0.023(4) 0.024(4) 0.029(5) -0.009(4) 0.000(4) 0.013(4)
O32 0.028(5) 0.030(5) 0.012(4) 0.001(3) 0.002(3) 0.006(4)
O33 0.023(4) 0.037(5) 0.019(4) 0.008(4) 0.002(3) 0.019(4)
O34 0.025(5) 0.043(5) 0.018(4) 0.003(4) -0.004(3) 0.021(4)
O35 0.019(4) 0.021(4) 0.023(4) 0.004(3) -0.003(3) 0.012(4)
O36 0.034(5) 0.033(5) 0.024(4) 0.002(4) -0.001(4) 0.021(4)
O37 0.035(5) 0.029(5) 0.022(4) 0.009(4) 0.005(4) 0.021(4)
O38 0.021(4) 0.020(4) 0.019(4) -0.007(3) -0.010(3) 0.013(3)
O39 0.026(4) 0.033(5) 0.023(4) -0.006(4) -0.008(4) 0.015(4)
O40 0.016(4) 0.025(4) 0.019(4) 0.005(3) -0.001(3) 0.013(4)
O41 0.035(5) 0.050(6) 0.026(5) 0.005(4) 0.007(4) 0.026(5)
O42 0.032(5) 0.047(6) 0.023(4) 0.012(4) 0.001(4) 0.025(5)
O43 0.020(4) 0.029(5) 0.038(5) -0.007(4) -0.004(4) 0.014(4)
O44 0.039(6) 0.052(7) 0.055(7) -0.025(6) 0.004(5) 0.025(5)
O45 0.014(4) 0.028(5) 0.024(4) 0.005(4) 0.002(3) 0.012(4)
O46 0.020(4) 0.026(5) 0.025(4) 0.014(4) 0.004(4) 0.009(4)
O47 0.022(5) 0.028(5) 0.019(4) 0.005(3) -0.006(3) 0.010(4)
O48 0.018(4) 0.019(4) 0.018(4) -0.003(3) 0.001(3) 0.009(3)
O49 0.031(5) 0.031(5) 0.025(5) -0.001(4) 0.006(4) 0.012(4)
O50 0.017(4) 0.021(4) 0.024(4) 0.004(3) 0.003(3) 0.012(4)
O51 0.029(5) 0.029(5) 0.021(4) 0.002(4) -0.006(4) 0.018(4)
O52 0.053(6) 0.026(5) 0.028(5) 0.001(4) -0.003(4) 0.024(5)
O53 0.032(5) 0.022(4) 0.015(4) 0.008(3) 0.006(3) 0.015(4)
O54 0.077(9) 0.073(9) 0.055(7) 0.041(7) 0.042(7) 0.057(8)
O55 0.024(4) 0.019(4) 0.026(4) 0.011(4) 0.010(4) 0.014(4)
O56 0.022(5) 0.040(5) 0.031(5) -0.001(4) 0.000(4) 0.020(4)
O57 0.018(4) 0.039(5) 0.024(4) -0.001(4) -0.002(3) 0.015(4)
O58 0.023(4) 0.029(4) 0.022(4) 0.010(3) 0.007(3) 0.017(4)
O59 0.025(5) 0.033(5) 0.026(4) 0.013(4) 0.002(4) 0.017(4)
O60 0.016(4) 0.021(4) 0.025(4) 0.009(3) 0.004(3) 0.013(4)
C37 0.012(5) 0.019(6) 0.033(7) -0.005(5) -0.003(5) 0.010(5)
C38 0.013(5) 0.024(6) 0.015(5) 0.005(4) -0.001(4) 0.009(5)
C39 0.014(5) 0.021(6) 0.024(6) 0.000(5) -0.004(5) 0.007(5)
C40 0.025(6) 0.025(6) 0.017(6) 0.002(5) -0.006(5) 0.018(5)
C41 0.022(6) 0.028(7) 0.022(6) 0.006(5) 0.004(5) 0.015(5)
C42 0.020(6) 0.037(7) 0.018(6) 0.013(5) 0.008(5) 0.016(5)
C43 0.017(6) 0.015(5) 0.022(6) 0.001(4) -0.008(5) 0.007(5)
C44 0.023(6) 0.016(5) 0.016(5) 0.002(4) -0.008(5) 0.007(5)
C45 0.026(6) 0.028(6) 0.014(5) 0.010(5) 0.006(5) 0.019(6)
C46 0.012(5) 0.018(5) 0.029(6) -0.001(5) -0.008(4) 0.012(5)
C47 0.018(6) 0.027(6) 0.022(6) 0.003(5) -0.001(5) 0.014(5)
C48 0.038(7) 0.021(6) 0.018(6) 0.001(5) 0.001(5) 0.021(6)
C49 0.024(6) 0.021(6) 0.034(7) 0.002(5) 0.000(5) 0.019(5)
C50 0.021(6) 0.030(7) 0.037(7) 0.020(6) 0.002(5) 0.015(6)
C51 0.017(6) 0.038(7) 0.013(5) 0.012(5) 0.002(4) 0.013(5)
C52 0.017(6) 0.017(5) 0.040(7) 0.011(5) -0.001(5) 0.008(5)
C53 0.017(6) 0.024(6) 0.034(7) -0.008(5) 0.000(5) 0.011(5)
C54 0.027(7) 0.064(11) 0.030(8) -0.006(7) 0.003(6) 0.013(7)
C55 0.019(6) 0.007(5) 0.021(5) 0.003(4) -0.001(4) 0.006(4)
C56 0.016(6) 0.029(7) 0.024(6) 0.001(5) 0.000(5) 0.012(5)
C57 0.014(5) 0.023(6) 0.014(5) 0.003(4) -0.005(4) 0.009(5)
C58 0.015(6) 0.027(6) 0.014(5) 0.001(5) -0.003(4) 0.011(5)
C59 0.016(6) 0.031(7) 0.015(5) -0.004(5) 0.000(4) 0.010(5)
C60 0.023(6) 0.029(6) 0.023(6) -0.003(5) -0.007(5) 0.012(5)
C61 0.024(6) 0.032(7) 0.018(6) 0.009(5) 0.003(5) 0.019(6)
C62 0.022(6) 0.023(6) 0.025(6) -0.004(5) -0.001(5) 0.017(5)
C63 0.025(6) 0.026(6) 0.014(5) 0.007(5) 0.000(4) 0.018(5)
C64 0.015(6) 0.022(6) 0.025(6) 0.006(5) 0.007(5) 0.010(5)
C65 0.031(7) 0.021(6) 0.022(6) 0.000(5) -0.003(5) 0.018(6)
C66 0.058(10) 0.049(9) 0.032(7) 0.004(7) 0.004(7) 0.044(8)
C67 0.014(5) 0.027(6) 0.025(6) 0.012(5) 0.007(5) 0.016(5)
C68 0.013(6) 0.020(5) 0.026(6) -0.002(5) -0.003(5) 0.008(5)
C69 0.017(6) 0.025(6) 0.017(6) -0.001(5) 0.005(5) 0.009(5)
C70 0.016(6) 0.020(6) 0.028(6) 0.003(5) -0.003(5) 0.009(5)
C71 0.022(6) 0.034(7) 0.027(6) 0.007(5) 0.003(5) 0.021(6)
C72 0.031(7) 0.031(7) 0.022(6) -0.003(5) -0.010(5) 0.020(6)
O64 0.037(6) 0.028(5) 0.050(6) -0.007(5) -0.005(5) 0.013(5)
O65 0.031(5) 0.037(5) 0.022(4) 0.006(4) 0.000(4) 0.021(4)
O63 0.021(4) 0.027(5) 0.028(4) 0.000(4) -0.003(3) 0.012(4)

loop_
_atom_type_symbol
_atom_type_description
_atom_type_scat_dispersion_real
_atom_type_scat_dispersion_imag
_atom_type_scat_source
C C 0.0181 0.0091 'International Tables Vol C Tables 4.2.6.8 and 6.1.1.4'
H H 0.0000 0.0000 'International Tables Vol C Tables 4.2.6.8 and 6.1.1.4'
Au Au -4.4197 7.2980 'International Tables Vol C Tables 4.2.6.8 and 6.1.1.4'
Cl Cl 0.3639 0.7018 'International Tables Vol C Tables 4.2.6.8 and 6.1.1.4'
Na Na 0.1353 0.1239 'International Tables Vol C Tables 4.2.6.8 and 6.1.1.4'
O O 0.0492 0.0322 'International Tables Vol C Tables 4.2.6.8 and 6.1.1.4'

loop_
_geom_angle_atom_site_label_1
_geom_angle_atom_site_label_2
_geom_angle_atom_site_label_3
_geom_angle
_geom_angle_site_symmetry_1
_geom_angle_site_symmetry_3
Cl2 Au1 Cl1 93.2(5) . .
Cl2 Au1 Cl3 85.8(6) . .
Cl3 Au1 Cl1 178.5(6) . .
Cl4 Au1 Cl1 86.9(5) . .
Cl4 Au1 Cl2 177.4(7) . .
Cl4 Au1 Cl3 94.2(7) . .
O4 Na1 O14 118.5(5) 1_545 .
O4 Na1 O24 109.0(5) 1_545 1_655
O4 Na1 O61 105.5(5) 1_545 .
O24 Na1 O14 130.9(5) 1_655 .
O61 Na1 O14 93.8(4) . .
O61 Na1 O24 84.7(4) . 1_655
O9 Na2 O19 127.6(6) 1_455 1_565
O9 Na2 O62 102.6(5) 1_455 .
O29 Na2 O9 119.3(5) . 1_455
O29 Na2 O19 112.5(5) . 1_565
O29 Na2 O62 84.7(5) . .
O62 Na2 O19 88.7(5) . 1_565
C2 O1 H1 109.5 . .
C3 O2 H2 109.5 . .
C1 O3 C5 113.2(8) . .
Na1 O4 H4 108.3 1_565 .
C6 O4 Na1 124.5(7) . 1_565
C6 O4 H4 109.5 . .
C7 O5 C4 119.1(9) . .
C8 O6 H6 109.5 . .
C9 O7 H7 109.5 . .
C7 O8 C11 113.5(9) . .
Na2 O9 H9 69.7 1_655 .
C12 O9 Na2 123.7(8) . 1_655
C12 O9 H9 109.5 . .
C13 O10 C10 118.9(9) . .
C14 O11 H11 109.5 . .
C15 O12 H12 109.5 . .
C13 O13 C17 113.0(9) . .
Na1 O14 H14 125(3) . .
C18 O14 Na1 121.9(8) . .
C18 O14 H14 108(3) . .
C19 O15 C16 117.9(9) . .
C20 O16 H16 109.5 . .
C21 O17 H17 109.5 . .
C19 O18 C23 114.1(9) . .
Na2 O19 H19 58.1 1_545 .
C24 O19 Na2 131.3(9) . 1_545
C24 O19 H19 109.5 . .
C25 O20 C22 119.6(9) . .
C26 O21 H21 109.5 . .
C27 O22 H22 109.5 . .
C25 O23 C29 114.3(9) . .
Na1 O24 H24 80.9 1_455 .
C30 O24 Na1 132.6(8) . 1_455
C30 O24 H24 109.5 . .
C31 O25 C28 119.5(9) . .
C32 O26 H26 109.5 . .
C33 O27 H27 109.5 . .
C31 O28 C35 114.0(9) . .
Na2 O29 H29 118(3) . .
C36 O29 Na2 130.6(8) . .
C36 O29 H29 109(3) . .
C1 O30 C34 120.1(9) . .
Na1 O61 H61A 112.0 . .
Na1 O61 H61B 115.7 . .
H61A O61 H61B 103.9 . .
Na2 O62 H62A 110.2 . .
Na2 O62 H62B 119.5 . .
H62A O62 H62B 106.0 . .
O3 C1 O30 111.3(9) . .
O3 C1 H1A 109.2 . .
O3 C1 C2 110.4(9) . .
O30 C1 H1A 109.2 . .
O30 C1 C2 107.6(9) . .
C2 C1 H1A 109.2 . .
O1 C2 C1 109.1(9) . .
O1 C2 H2A 110.1 . .
O1 C2 C3 109.4(10) . .
C1 C2 H2A 110.1 . .
C3 C2 C1 108.1(10) . .
C3 C2 H2A 110.1 . .
O2 C3 C2 111.1(11) . .
O2 C3 H3 108.8 . .
O2 C3 C4 107.4(11) . .
C2 C3 H3 108.8 . .
C4 C3 C2 111.9(10) . .
C4 C3 H3 108.8 . .
O5 C4 C3 106.7(9) . .
O5 C4 H4A 109.8 . .
O5 C4 C5 107.5(10) . .
C3 C4 H4A 109.8 . .
C3 C4 C5 113.3(10) . .
C5 C4 H4A 109.8 . .
O3 C5 C4 111.9(9) . .
O3 C5 H5 109.6 . .
O3 C5 C6 104.5(10) . .
C4 C5 H5 109.6 . .
C6 C5 C4 111.6(10) . .
C6 C5 H5 109.6 . .
O4 C6 C5 109.6(10) . .
O4 C6 H6A 109.8 . .
O4 C6 H6B 109.8 . .
C5 C6 H6A 109.8 . .
C5 C6 H6B 109.8 . .
H6A C6 H6B 108.2 . .
O5 C7 O8 112.5(10) . .
O5 C7 H7A 108.6 . .
O5 C7 C8 107.4(11) . .
O8 C7 H7A 108.6 . .
O8 C7 C8 111.0(11) . .
C8 C7 H7A 108.6 . .
O6 C8 C7 110.4(11) . .
O6 C8 H8 108.6 . .
O6 C8 C9 112.4(12) . .
C7 C8 H8 108.6 . .
C9 C8 C7 108.0(11) . .
C9 C8 H8 108.6 . .
O7 C9 C8 108.5(11) . .
O7 C9 H9A 108.4 . .
O7 C9 C10 110.0(10) . .
C8 C9 H9A 108.4 . .
C10 C9 C8 113.1(11) . .
C10 C9 H9A 108.4 . .
O10 C10 C9 104.1(10) . .
O10 C10 H10 110.1 . .
O10 C10 C11 112.8(10) . .
C9 C10 H10 110.1 . .
C9 C10 C11 109.4(10) . .
C11 C10 H10 110.1 . .
O8 C11 C10 107.7(10) . .
O8 C11 H11A 109.6 . .
O8 C11 C12 107.8(10) . .
C10 C11 H11A 109.6 . .
C10 C11 C12 112.6(11) . .
C12 C11 H11A 109.6 . .
O9 C12 C11 111.7(12) . .
O9 C12 H12A 109.3 . .
O9 C12 H12B 109.3 . .
C11 C12 H12A 109.3 . .
C11 C12 H12B 109.3 . .
H12A C12 H12B 107.9 . .
O10 C13 H13 108.4 . .
O10 C13 C14 109.5(10) . .
O13 C13 O10 112.3(10) . .
O13 C13 H13 108.4 . .
O13 C13 C14 109.7(10) . .
C14 C13 H13 108.4 . .
O11 C14 C13 110.8(10) . .
O11 C14 H14A 108.7 . .
O11 C14 C15 108.9(10) . .
C13 C14 H14A 108.7 . .
C13 C14 C15 111.2(10) . .
C15 C14 H14A 108.7 . .
O12 C15 C14 110.7(11) . .
O12 C15 H15 108.9 . .
O12 C15 C16 108.0(10) . .
C14 C15 H15 108.9 . .
C16 C15 C14 111.5(10) . .
C16 C15 H15 108.9 . .
O15 C16 C15 107.6(9) . .
O15 C16 H16A 108.6 . .
O15 C16 C17 108.7(10) . .
C15 C16 H16A 108.6 . .
C15 C16 C17 114.6(10) . .
C17 C16 H16A 108.6 . .
O13 C17 C16 109.4(10) . .
O13 C17 H17A 109.1 . .
O13 C17 C18 105.9(10) . .
C16 C17 H17A 109.1 . .
C18 C17 C16 114.1(11) . .
C18 C17 H17A 109.1 . .
O14 C18 C17 113.2(11) . .
O14 C18 H18A 108.9 . .
O14 C18 H18B 108.9 . .
C17 C18 H18A 108.9 . .
C17 C18 H18B 108.9 . .
H18A C18 H18B 107.8 . .
O15 C19 H19A 109.1 . .
O15 C19 C20 109.1(9) . .
O18 C19 O15 111.3(9) . .
O18 C19 H19A 109.1 . .
O18 C19 C20 109.0(10) . .
C20 C19 H19A 109.1 . .
O16 C20 C19 111.7(11) . .
O16 C20 H20 107.6 . .
O16 C20 C21 111.6(10) . .
C19 C20 H20 107.6 . .
C21 C20 C19 110.6(10) . .
C21 C20 H20 107.6 . .
O17 C21 C20 110.0(10) . .
O17 C21 H21A 108.3 . .
O17 C21 C22 108.8(10) . .
C20 C21 H21A 108.3 . .
C20 C21 C22 113.1(10) . .
C22 C21 H21A 108.3 . .
O20 C22 C21 106.7(9) . .
O20 C22 H22A 109.3 . .
O20 C22 C23 109.7(9) . .
C21 C22 H22A 109.3 . .
C21 C22 C23 112.5(10) . .
C23 C22 H22A 109.3 . .
O18 C23 C22 109.7(9) . .
O18 C23 H23 108.2 . .
O18 C23 C24 109.9(10) . .
C22 C23 H23 108.2 . .
C24 C23 C22 112.6(11) . .
C24 C23 H23 108.2 . .
O19 C24 C23 111.9(11) . .
O19 C24 H24A 109.2 . .
O19 C24 H24B 109.2 . .
C23 C24 H24A 109.2 . .
C23 C24 H24B 109.2 . .
H24A C24 H24B 107.9 . .
O20 C25 H25 109.2 . .
O20 C25 C26 106.1(9) . .
O23 C25 O20 112.0(10) . .
O23 C25 H25 109.2 . .
O23 C25 C26 111.0(10) . .
C26 C25 H25 109.2 . .
O21 C26 C25 108.6(10) . .
O21 C26 H26A 109.0 . .
O21 C26 C27 112.4(10) . .
C25 C26 H26A 109.0 . .
C27 C26 C25 108.7(11) . .
C27 C26 H26A 109.0 . .
O22 C27 C26 113.0(10) . .
O22 C27 H27A 108.8 . .
O22 C27 C28 107.4(10) . .
C26 C27 H27A 108.8 . .
C26 C27 C28 110.0(10) . .
C28 C27 H27A 108.8 . .
O25 C28 C27 106.4(9) . .
O25 C28 H28 109.0 . .
O25 C28 C29 111.2(9) . .
C27 C28 H28 109.0 . .
C27 C28 C29 112.0(10) . .
C29 C28 H28 109.0 . .
O23 C29 C28 111.1(10) . .
O23 C29 H29A 109.1 . .
O23 C29 C30 105.4(9) . .
C28 C29 H29A 109.1 . .
C30 C29 C28 112.9(10) . .
C30 C29 H29A 109.1 . .
O24 C30 C29 111.2(10) . .
O24 C30 H30A 109.4 . .
O24 C30 H30B 109.4 . .
C29 C30 H30A 109.4 . .
C29 C30 H30B 109.4 . .
H30A C30 H30B 108.0 . .
O25 C31 H31 108.8 . .
O25 C31 C32 108.3(9) . .
O28 C31 O25 111.4(10) . .
O28 C31 H31 108.8 . .
O28 C31 C32 110.6(10) . .
C32 C31 H31 108.8 . .
O26 C32 C31 110.1(9) . .
O26 C32 H32 107.6 . .
O26 C32 C33 112.5(9) . .
C31 C32 H32 107.6 . .
C31 C32 C33 111.2(10) . .
C33 C32 H32 107.6 . .
O27 C33 C32 109.5(9) . .
O27 C33 H33 108.8 . .
O27 C33 C34 110.3(10) . .
C32 C33 H33 108.8 . .
C34 C33 C32 110.7(10) . .
C34 C33 H33 108.8 . .
O30 C34 C33 107.8(9) . .
O30 C34 H34 109.7 . .
O30 C34 C35 108.6(10) . .
C33 C34 H34 109.7 . .
C33 C34 C35 111.4(10) . .
C35 C34 H34 109.7 . .
O28 C35 C34 110.2(10) . .
O28 C35 H35 108.9 . .
O28 C35 C36 103.9(10) . .
C34 C35 H35 108.9 . .
C36 C35 C34 115.8(12) . .
C36 C35 H35 108.9 . .
O29 C36 C35 109.7(12) . .
O29 C36 H36A 109.7 . .
O29 C36 H36B 109.7 . .
C35 C36 H36A 109.7 . .
C35 C36 H36B 109.7 . .
H36A C36 H36B 108.2 . .
C38 O31 H31A 109.5 . .
C39 O32 H32A 109.5 . .
C37 O33 C41 114.1(9) . .
C42 O34 H34A 109.5 . .
C43 O35 C40 118.5(9) . .
C44 O36 H36 109.5 . .
C45 O37 H37 109.5 . .
C43 O38 C47 113.4(9) . .
C48 O39 H39 109.5 . .
C49 O40 C46 120.8(9) . .
C50 O41 H41 109.5 . .
C51 O42 H42 109.5 . .
C49 O43 C53 112.0(9) . .
C54 O44 H44 109.5 . .
C52 O45 C55 120.2(9) . .
C56 O46 H46 109.5 . .
C57 O47 H47 109.5 . .
C59 O48 C55 114.0(8) . .
C60 O49 H49 109.5 . .
C58 O50 C61 119.1(9) . .
C62 O51 H51 109.5 . .
C63 O52 H52 109.5 . .
C61 O53 C65 116.3(9) . .
C66 O54 H54 109.5 . .
C67 O55 C64 120.8(9) . .
C68 O56 H56 109.5 . .
C69 O57 H57 109.5 . .
C67 O58 C71 112.7(9) . .
C72 O59 H59 109.5 . .
C37 O60 C70 119.9(9) . .
O33 C37 H37A 109.6 . .
O33 C37 C38 110.0(9) . .
O60 C37 O33 111.2(9) . .
O60 C37 H37A 109.6 . .
O60 C37 C38 106.8(10) . .
C38 C37 H37A 109.6 . .
O31 C38 C37 109.1(9) . .
O31 C38 H38 109.1 . .
O31 C38 C39 111.0(9) . .
C37 C38 H38 109.1 . .
C39 C38 C37 109.5(10) . .
C39 C38 H38 109.1 . .
O32 C39 C38 113.6(10) . .
O32 C39 H39A 108.5 . .
O32 C39 C40 107.5(10) . .
C38 C39 H39A 108.5 . .
C38 C39 C40 110.2(10) . .
C40 C39 H39A 108.5 . .
O35 C40 C39 107.7(9) . .
O35 C40 H40 110.0 . .
O35 C40 C41 108.9(10) . .
C39 C40 H40 110.0 . .
C39 C40 C41 110.1(10) . .
C41 C40 H40 110.0 . .
O33 C41 C40 108.3(10) . .
O33 C41 H41A 109.0 . .
O33 C41 C42 106.7(10) . .
C40 C41 H41A 109.0 . .
C42 C41 C40 114.8(11) . .
C42 C41 H41A 109.0 . .
O34 C42 C41 113.6(11) . .
O34 C42 H42A 108.9 . .
O34 C42 H42B 108.9 . .
C41 C42 H42A 108.9 . .
C41 C42 H42B 108.9 . .
H42A C42 H42B 107.7 . .
O35 C43 H43 109.2 . .
O35 C43 C44 107.5(9) . .
O38 C43 O35 111.0(10) . .
O38 C43 H43 109.2 . .
O38 C43 C44 110.7(9) . .
C44 C43 H43 109.2 . .
O36 C44 C43 110.8(9) . .
O36 C44 H44A 108.9 . .
O36 C44 C45 110.9(9) . .
C43 C44 H44A 108.9 . .
C43 C44 C45 108.3(10) . .
C45 C44 H44A 108.9 . .
O37 C45 C44 108.0(9) . .
O37 C45 H45 108.6 . .
O37 C45 C46 112.4(10) . .
C44 C45 H45 108.6 . .
C46 C45 C44 110.6(10) . .
C46 C45 H45 108.6 . .
O40 C46 C45 106.8(9) . .
O40 C46 H46A 109.7 . .
O40 C46 C47 107.0(10) . .
C45 C46 H46A 109.7 . .
C45 C46 C47 113.9(10) . .
C47 C46 H46A 109.7 . .
O38 C47 C46 110.2(10) . .
O38 C47 H47A 108.2 . .
O38 C47 C48 106.8(10) . .
C46 C47 H47A 108.2 . .
C48 C47 C46 115.0(10) . .
C48 C47 H47A 108.2 . .
O39 C48 C47 113.3(10) . .
O39 C48 H48A 108.9 . .
O39 C48 H48B 108.9 . .
C47 C48 H48A 108.9 . .
C47 C48 H48B 108.9 . .
H48A C48 H48B 107.7 . .
O40 C49 H49A 109.6 . .
O40 C49 C50 104.8(10) . .
O43 C49 O40 111.5(11) . .
O43 C49 H49A 109.6 . .
O43 C49 C50 111.6(10) . .
C50 C49 H49A 109.6 . .
O41 C50 C49 109.4(10) . .
O41 C50 H50 109.0 . .
O41 C50 C51 111.2(11) . .
C49 C50 H50 109.0 . .
C51 C50 C49 109.2(10) . .
C51 C50 H50 109.0 . .
O42 C51 C50 112.9(10) . .
O42 C51 H51A 107.5 . .
O42 C51 C52 110.8(10) . .
C50 C51 H51A 107.5 . .
C50 C51 C52 110.3(11) . .
C52 C51 H51A 107.5 . .
O45 C52 C51 106.6(10) . .
O45 C52 H52A 110.0 . .
O45 C52 C53 109.4(10) . .
C51 C52 H52A 110.0 . .
C53 C52 C51 110.6(10) . .
C53 C52 H52A 110.0 . .
O43 C53 C52 110.2(11) . .
O43 C53 H53 108.3 . .
O43 C53 C54 108.8(11) . .
C52 C53 H53 108.3 . .
C54 C53 C52 112.7(12) . .
C54 C53 H53 108.3 . .
O44 C54 C53 114.0(14) . .
O44 C54 H54A 108.8 . .
O44 C54 H54B 108.8 . .
C53 C54 H54A 108.8 . .
C53 C54 H54B 108.8 . .
H54A C54 H54B 107.7 . .
O45 C55 H55 109.5 . .
O45 C55 C56 106.1(10) . .
O48 C55 O45 110.4(9) . .
O48 C55 H55 109.5 . .
O48 C55 C56 111.9(10) . .
C56 C55 H55 109.5 . .
O46 C56 C55 111.0(10) . .
O46 C56 H56A 108.4 . .
O46 C56 C57 111.6(10) . .
C55 C56 H56A 108.4 . .
C55 C56 C57 109.0(10) . .
C57 C56 H56A 108.4 . .
O47 C57 C56 111.9(10) . .
O47 C57 H57A 108.6 . .
O47 C57 C58 107.3(9) . .
C56 C57 H57A 108.6 . .
C56 C57 C58 111.8(10) . .
C58 C57 H57A 108.6 . .
O50 C58 C57 108.2(9) . .
O50 C58 H58 109.5 . .
O50 C58 C59 111.3(10) . .
C57 C58 H58 109.5 . .
C57 C58 C59 108.7(9) . .
C59 C58 H58 109.5 . .
O48 C59 C58 112.9(10) . .
O48 C59 H59A 108.4 . .
O48 C59 C60 108.3(10) . .
C58 C59 H59A 108.4 . .
C60 C59 C58 110.2(10) . .
C60 C59 H59A 108.4 . .
O49 C60 C59 111.0(11) . .
O49 C60 H60A 109.4 . .
O49 C60 H60B 109.4 . .
C59 C60 H60A 109.4 . .
C59 C60 H60B 109.4 . .
H60A C60 H60B 108.0 . .
O50 C61 H61 109.5 . .
O50 C61 C62 107.5(10) . .
O53 C61 O50 109.4(9) . .
O53 C61 H61 109.5 . .
O53 C61 C62 111.4(10) . .
C62 C61 H61 109.5 . .
O51 C62 C61 108.5(10) . .
O51 C62 H62 108.5 . .
O51 C62 C63 112.6(10) . .
C61 C62 H62 108.5 . .
C61 C62 C63 110.1(10) . .
C63 C62 H62 108.5 . .
O52 C63 C62 111.5(10) . .
O52 C63 H63 108.0 . .
O52 C63 C64 110.4(10) . .
C62 C63 H63 108.0 . .
C64 C63 C62 110.8(10) . .
C64 C63 H63 108.0 . .
O55 C64 C63 107.3(10) . .
O55 C64 H64 109.0 . .
O55 C64 C65 108.3(10) . .
C63 C64 H64 109.0 . .
C63 C64 C65 114.1(10) . .
C65 C64 H64 109.0 . .
O53 C65 C64 111.2(10) . .
O53 C65 H65 107.6 . .
O53 C65 C66 107.0(10) . .
C64 C65 H65 107.6 . .
C66 C65 C64 115.7(11) . .
C66 C65 H65 107.6 . .
O54 C66 C65 109.6(13) . .
O54 C66 H66A 109.8 . .
O54 C66 H66B 109.8 . .
C65 C66 H66A 109.8 . .
C65 C66 H66B 109.8 . .
H66A C66 H66B 108.2 . .
O55 C67 O58 112.8(10) . .
O55 C67 H67 109.5 . .
O55 C67 C68 105.6(9) . .
O58 C67 H67 109.5 . .
O58 C67 C68 109.9(9) . .
C68 C67 H67 109.5 . .
O56 C68 C67 111.5(9) . .
O56 C68 H68 108.2 . .
O56 C68 C69 112.6(10) . .
C67 C68 H68 108.2 . .
C69 C68 C67 108.1(9) . .
C69 C68 H68 108.2 . .
O57 C69 C68 110.7(10) . .
O57 C69 H69 108.3 . .
O57 C69 C70 111.2(10) . .
C68 C69 H69 108.3 . .
C70 C69 C68 109.8(10) . .
C70 C69 H69 108.3 . .
O60 C70 C69 106.7(10) . .
O60 C70 H70 109.9 . .
O60 C70 C71 108.3(10) . .
C69 C70 H70 109.9 . .
C69 C70 C71 112.1(10) . .
C71 C70 H70 109.9 . .
O58 C71 C70 111.4(11) . .
O58 C71 H71 109.3 . .
O58 C71 C72 104.3(10) . .
C70 C71 H71 109.3 . .
C72 C71 C70 113.0(10) . .
C72 C71 H71 109.3 . .
O59 C72 C71 110.6(10) . .
O59 C72 H72A 109.5 . .
O59 C72 H72B 109.5 . .
C71 C72 H72A 109.5 . .
C71 C72 H72B 109.5 . .
H72A C72 H72B 108.1 . .
H64A O64 H64B 109.4 . .
H65A O65 H65B 109.3 . .
H63A O63 H63B 109.5 . .

loop_
_geom_bond_atom_site_label_1
_geom_bond_atom_site_label_2
_geom_bond_distance
_geom_bond_site_symmetry_2
Au1 Cl1 2.251(8) .
Au1 Cl2 2.235(9) .
Au1 Cl3 2.243(10) .
Au1 Cl4 2.212(10) .
Na1 O4 2.761(14) 1_545
Na1 O14 2.823(16) .
Na1 O24 2.813(16) 1_655
Na1 O61 2.764(16) .
Na2 O9 2.767(16) 1_455
Na2 O19 2.782(16) 1_565
Na2 O29 2.755(17) .
Na2 O62 2.773(19) .
O1 H1 0.8400 .
O1 C2 1.412(15) .
O2 H2 0.8400 .
O2 C3 1.416(16) .
O3 C1 1.405(13) .
O3 C5 1.455(14) .
O4 Na1 2.761(14) 1_565
O4 H4 0.8400 .
O4 C6 1.439(17) .
O5 C4 1.464(14) .
O5 C7 1.376(16) .
O6 H6 0.8400 .
O6 C8 1.41(2) .
O7 H7 0.8400 .
O7 C9 1.426(16) .
O8 C7 1.397(17) .
O8 C11 1.420(16) .
O9 Na2 2.767(16) 1_655
O9 H9 0.8400 .
O9 C12 1.405(17) .
O10 C10 1.446(15) .
O10 C13 1.429(15) .
O11 H11 0.8400 .
O11 C14 1.421(16) .
O12 H12 0.8400 .
O12 C15 1.413(15) .
O13 C13 1.398(17) .
O13 C17 1.477(15) .
O14 H14 0.877(14) .
O14 C18 1.423(17) .
O15 C16 1.434(15) .
O15 C19 1.423(15) .
O16 H16 0.8400 .
O16 C20 1.420(16) .
O17 H17 0.8400 .
O17 C21 1.417(15) .
O18 C19 1.414(16) .
O18 C23 1.440(15) .
O19 Na2 2.782(16) 1_545
O19 H19 0.8400 .
O19 C24 1.405(19) .
O20 C22 1.420(14) .
O20 C25 1.418(15) .
O21 H21 0.8400 .
O21 C26 1.415(16) .
O22 H22 0.8400 .
O22 C27 1.411(16) .
O23 C25 1.383(15) .
O23 C29 1.444(14) .
O24 Na1 2.813(16) 1_455
O24 H24 0.8400 .
O24 C30 1.397(17) .
O25 C28 1.422(16) .
O25 C31 1.421(15) .
O26 H26 0.8400 .
O26 C32 1.438(14) .
O27 H27 0.8400 .
O27 C33 1.435(14) .
O28 C31 1.409(15) .
O28 C35 1.452(15) .
O29 H29 0.872(14) .
O29 C36 1.45(2) .
O30 C1 1.420(14) .
O30 C34 1.422(16) .
O61 H61A 0.9735 .
O61 H61B 0.9962 .
O62 H62A 0.9752 .
O62 H62B 1.0122 .
C1 H1A 1.0000 .
C1 C2 1.529(18) .
C2 H2A 1.0000 .
C2 C3 1.517(18) .
C3 H3 1.0000 .
C3 C4 1.508(17) .
C4 H4A 1.0000 .
C4 C5 1.527(18) .
C5 H5 1.0000 .
C5 C6 1.517(17) .
C6 H6A 0.9900 .
C6 H6B 0.9900 .
C7 H7A 1.0000 .
C7 C8 1.534(19) .
C8 H8 1.0000 .
C8 C9 1.51(2) .
C9 H9A 1.0000 .
C9 C10 1.512(18) .
C10 H10 1.0000 .
C10 C11 1.530(18) .
C11 H11A 1.0000 .
C11 C12 1.545(19) .
C12 H12A 0.9900 .
C12 H12B 0.9900 .
C13 H13 1.0000 .
C13 C14 1.507(18) .
C14 H14A 1.0000 .
C14 C15 1.546(18) .
C15 H15 1.0000 .
C15 C16 1.509(17) .
C16 H16A 1.0000 .
C16 C17 1.544(17) .
C17 H17A 1.0000 .
C17 C18 1.490(18) .
C18 H18A 0.9900 .
C18 H18B 0.9900 .
C19 H19A 1.0000 .
C19 C20 1.527(17) .
C20 H20 1.0000 .
C20 C21 1.500(18) .
C21 H21A 1.0000 .
C21 C22 1.511(17) .
C22 H22A 1.0000 .
C22 C23 1.547(16) .
C23 H23 1.0000 .
C23 C24 1.493(18) .
C24 H24A 0.9900 .
C24 H24B 0.9900 .
C25 H25 1.0000 .
C25 C26 1.538(17) .
C26 H26A 1.0000 .
C26 C27 1.510(18) .
C27 H27A 1.0000 .
C27 C28 1.524(17) .
C28 H28 1.0000 .
C28 C29 1.528(16) .
C29 H29A 1.0000 .
C29 C30 1.516(17) .
C30 H30A 0.9900 .
C30 H30B 0.9900 .
C31 H31 1.0000 .
C31 C32 1.495(17) .
C32 H32 1.0000 .
C32 C33 1.496(16) .
C33 H33 1.0000 .
C33 C34 1.494(17) .
C34 H34 1.0000 .
C34 C35 1.531(17) .
C35 H35 1.0000 .
C35 C36 1.495(18) .
C36 H36A 0.9900 .
C36 H36B 0.9900 .
O31 H31A 0.8400 .
O31 C38 1.422(14) .
O32 H32A 0.8400 .
O32 C39 1.409(15) .
O33 C37 1.418(15) .
O33 C41 1.460(16) .
O34 H34A 0.8400 .
O34 C42 1.412(15) .
O35 C40 1.419(15) .
O35 C43 1.416(15) .
O36 H36 0.8400 .
O36 C44 1.401(15) .
O37 H37 0.8400 .
O37 C45 1.423(14) .
O38 C43 1.398(14) .
O38 C47 1.440(15) .
O39 H39 0.8400 .
O39 C48 1.429(16) .
O40 C46 1.454(14) .
O40 C49 1.399(15) .
O41 H41 0.8400 .
O41 C50 1.409(18) .
O42 H42 0.8400 .
O42 C51 1.426(15) .
O43 C49 1.389(16) .
O43 C53 1.452(16) .
O44 H44 0.8400 .
O44 C54 1.37(2) .
O45 C52 1.408(15) .
O45 C55 1.419(15) .
O46 H46 0.8400 .
O46 C56 1.418(16) .
O47 H47 0.8400 .
O47 C57 1.435(14) .
O48 C55 1.401(14) .
O48 C59 1.400(15) .
O49 H49 0.8400 .
O49 C60 1.407(16) .
O50 C58 1.390(15) .
O50 C61 1.437(16) .
O51 H51 0.8400 .
O51 C62 1.421(16) .
O52 H52 0.8400 .
O52 C63 1.419(16) .
O53 C61 1.414(15) .
O53 C65 1.445(15) .
O54 H54 0.8400 .
O54 C66 1.41(2) .
O55 C64 1.432(15) .
O55 C67 1.384(15) .
O56 H56 0.8400 .
O56 C68 1.402(15) .
O57 H57 0.8400 .
O57 C69 1.434(15) .
O58 C67 1.409(15) .
O58 C71 1.439(16) .
O59 H59 0.8400 .
O59 C72 1.431(16) .
O60 C37 1.418(14) .
O60 C70 1.419(14) .
C37 H37A 1.0000 .
C37 C38 1.522(17) .
C38 H38 1.0000 .
C38 C39 1.518(17) .
C39 H39A 1.0000 .
C39 C40 1.529(16) .
C40 H40 1.0000 .
C40 C41 1.542(17) .
C41 H41A 1.0000 .
C41 C42 1.478(18) .
C42 H42A 0.9900 .
C42 H42B 0.9900 .
C43 H43 1.0000 .
C43 C44 1.511(16) .
C44 H44A 1.0000 .
C44 C45 1.557(17) .
C45 H45 1.0000 .
C45 C46 1.491(17) .
C46 H46A 1.0000 .
C46 C47 1.515(17) .
C47 H47A 1.0000 .
C47 C48 1.509(17) .
C48 H48A 0.9900 .
C48 H48B 0.9900 .
C49 H49A 1.0000 .
C49 C50 1.535(18) .
C50 H50 1.0000 .
C50 C51 1.499(17) .
C51 H51A 1.0000 .
C51 C52 1.541(18) .
C52 H52A 1.0000 .
C52 C53 1.529(19) .
C53 H53 1.0000 .
C53 C54 1.49(2) .
C54 H54A 0.9900 .
C54 H54B 0.9900 .
C55 H55 1.0000 .
C55 C56 1.496(17) .
C56 H56A 1.0000 .
C56 C57 1.517(17) .
C57 H57A 1.0000 .
C57 C58 1.540(16) .
C58 H58 1.0000 .
C58 C59 1.542(16) .
C59 H59A 1.0000 .
C59 C60 1.516(18) .
C60 H60A 0.9900 .
C60 H60B 0.9900 .
C61 H61 1.0000 .
C61 C62 1.511(17) .
C62 H62 1.0000 .
C62 C63 1.531(16) .
C63 H63 1.0000 .
C63 C64 1.496(17) .
C64 H64 1.0000 .
C64 C65 1.523(17) .
C65 H65 1.0000 .
C65 C66 1.46(2) .
C66 H66A 0.9900 .
C66 H66B 0.9900 .
C67 H67 1.0000 .
C67 C68 1.548(17) .
C68 H68 1.0000 .
C68 C69 1.522(16) .
C69 H69 1.0000 .
C69 C70 1.513(17) .
C70 H70 1.0000 .
C70 C71 1.530(18) .
C71 H71 1.0000 .
C71 C72 1.506(17) .
C72 H72A 0.9900 .
C72 H72B 0.9900 .
O64 H64A 0.8693 .
O64 H64B 0.8717 .
O65 H65A 0.8714 .
O65 H65B 0.8694 .
O63 H63A 0.8709 .
O63 H63B 0.8721 .

loop_
_geom_torsion_atom_site_label_1
_geom_torsion_atom_site_label_2
_geom_torsion_atom_site_label_3
_geom_torsion_atom_site_label_4
_geom_torsion
_geom_torsion_site_symmetry_1
Na1 O4 C6 C5 68.8(12) 1_565
Na1 O14 C18 C17 78.8(12) .
Na1 O24 C30 C29 33.5(15) 1_455
Na2 O9 C12 C11 82.2(12) 1_655
Na2 O19 C24 C23 64.9(15) 1_545
Na2 O29 C36 C35 34.0(16) .
O1 C2 C3 O2 67.9(13) .
O1 C2 C3 C4 -172.0(10) .
O2 C3 C4 O5 -72.9(13) .
O2 C3 C4 C5 169.1(11) .
O3 C1 C2 O1 -179.6(9) .
O3 C1 C2 C3 61.6(12) .
O3 C5 C6 O4 -66.7(12) .
O5 C4 C5 O3 -162.8(9) .
O5 C4 C5 C6 80.5(12) .
O5 C7 C8 O6 53.9(14) .
O5 C7 C8 C9 -69.5(13) .
O6 C8 C9 O7 65.3(14) .
O6 C8 C9 C10 -172.4(11) .
O7 C9 C10 O10 -64.5(13) .
O7 C9 C10 C11 174.7(11) .
O8 C7 C8 O6 177.3(11) .
O8 C7 C8 C9 53.9(14) .
O8 C11 C12 O9 -63.2(14) .
O10 C10 C11 O8 -172.3(9) .
O10 C10 C11 C12 69.0(14) .
O10 C13 C14 O11 56.5(13) .
O10 C13 C14 C15 -64.7(13) .
O11 C14 C15 O12 69.8(12) .
O11 C14 C15 C16 -169.9(10) .
O12 C15 C16 O15 -74.3(12) .
O12 C15 C16 C17 164.7(10) .
O13 C13 C14 O11 -179.8(10) .
O13 C13 C14 C15 59.0(12) .
O13 C17 C18 O14 -70.7(13) .
O15 C16 C17 O13 -167.2(9) .
O15 C16 C17 C18 74.4(12) .
O15 C19 C20 O16 60.6(13) .
O15 C19 C20 C21 -64.3(13) .
O16 C20 C21 O17 63.5(13) .
O16 C20 C21 C22 -174.6(10) .
O17 C21 C22 O20 -71.7(12) .
O17 C21 C22 C23 168.0(9) .
O18 C19 C20 O16 -177.6(9) .
O18 C19 C20 C21 57.4(13) .
O18 C23 C24 O19 -69.7(14) .
O20 C22 C23 O18 -166.6(9) .
O20 C22 C23 C24 70.7(13) .
O20 C25 C26 O21 60.6(12) .
O20 C25 C26 C27 -62.0(13) .
O21 C26 C27 O22 64.7(13) .
O21 C26 C27 C28 -175.2(10) .
O22 C27 C28 O25 -63.3(12) .
O22 C27 C28 C29 175.0(10) .
O23 C25 C26 O21 -177.5(9) .
O23 C25 C26 C27 60.0(12) .
O23 C29 C30 O24 -60.0(13) .
O25 C28 C29 O23 -168.7(9) .
O25 C28 C29 C30 73.1(13) .
O25 C31 C32 O26 60.2(12) .
O25 C31 C32 C33 -65.1(12) .
O26 C32 C33 O27 59.9(12) .
O26 C32 C33 C34 -178.3(9) .
O27 C33 C34 O30 -67.9(12) .
O27 C33 C34 C35 173.0(10) .
O28 C31 C32 O26 -177.4(9) .
O28 C31 C32 C33 57.2(13) .
O28 C35 C36 O29 -60.8(13) .
O30 C1 C2 O1 58.8(12) .
O30 C1 C2 C3 -60.0(11) .
O30 C34 C35 O28 -170.2(10) .
O30 C34 C35 C36 72.3(14) .
C1 O3 C5 C4 54.1(13) .
C1 O3 C5 C6 175.1(10) .
C1 O30 C34 C33 129.0(10) .
C1 O30 C34 C35 -110.2(11) .
C1 C2 C3 O2 -173.4(10) .
C1 C2 C3 C4 -53.3(13) .
C2 C3 C4 O5 164.8(10) .
C2 C3 C4 C5 46.8(14) .
C3 C4 C5 O3 -45.2(14) .
C3 C4 C5 C6 -161.9(10) .
C4 O5 C7 O8 105.9(12) .
C4 O5 C7 C8 -131.6(11) .
C4 C5 C6 O4 54.3(13) .
C5 O3 C1 O30 56.2(12) .
C5 O3 C1 C2 -63.2(12) .
C7 O5 C4 C3 128.9(11) .
C7 O5 C4 C5 -109.2(12) .
C7 O8 C11 C10 64.8(13) .
C7 O8 C11 C12 -173.5(10) .
C7 C8 C9 O7 -172.6(11) .
C7 C8 C9 C10 -50.3(14) .
C8 C9 C10 O10 174.0(10) .
C8 C9 C10 C11 53.2(14) .
C9 C10 C11 O8 -57.0(13) .
C9 C10 C11 C12 -175.7(11) .
C10 O10 C13 O13 107.6(12) .
C10 O10 C13 C14 -130.2(11) .
C10 C11 C12 O9 55.5(15) .
C11 O8 C7 O5 56.1(14) .
C11 O8 C7 C8 -64.3(13) .
C13 O10 C10 C9 136.2(11) .
C13 O10 C10 C11 -105.3(12) .
C13 O13 C17 C16 59.0(12) .
C13 O13 C17 C18 -177.6(10) .
C13 C14 C15 O12 -167.9(10) .
C13 C14 C15 C16 -47.6(14) .
C14 C15 C16 O15 163.9(10) .
C14 C15 C16 C17 42.9(14) .
C15 C16 C17 O13 -46.8(13) .
C15 C16 C17 C18 -165.2(11) .
C16 O15 C19 O18 97.1(12) .
C16 O15 C19 C20 -142.6(11) .
C16 C17 C18 O14 49.6(14) .
C17 O13 C13 O10 55.9(13) .
C17 O13 C13 C14 -66.1(12) .
C19 O15 C16 C15 124.9(11) .
C19 O15 C16 C17 -110.5(11) .
C19 O18 C23 C22 59.5(13) .
C19 O18 C23 C24 -176.3(10) .
C19 C20 C21 O17 -171.5(10) .
C19 C20 C21 C22 -49.6(14) .
C20 C21 C22 O20 165.8(10) .
C20 C21 C22 C23 45.5(14) .
C21 C22 C23 O18 -48.0(13) .
C21 C22 C23 C24 -170.7(11) .
C22 O20 C25 O23 111.6(11) .
C22 O20 C25 C26 -127.1(11) .
C22 C23 C24 O19 52.9(15) .
C23 O18 C19 O15 55.9(13) .
C23 O18 C19 C20 -64.5(12) .
C25 O20 C22 C21 126.4(11) .
C25 O20 C22 C23 -111.5(11) .
C25 O23 C29 C28 55.4(12) .
C25 O23 C29 C30 178.0(9) .
C25 C26 C27 O22 -175.0(9) .
C25 C26 C27 C28 -54.9(13) .
C26 C27 C28 O25 173.4(9) .
C26 C27 C28 C29 51.6(13) .
C27 C28 C29 O23 -49.7(13) .
C27 C28 C29 C30 -167.9(10) .
C28 O25 C31 O28 101.8(11) .
C28 O25 C31 C32 -136.4(10) .
C28 C29 C30 O24 61.4(14) .
C29 O23 C25 O20 57.6(13) .
C29 O23 C25 C26 -60.8(12) .
C31 O25 C28 C27 131.8(10) .
C31 O25 C28 C29 -106.0(12) .
C31 O28 C35 C34 56.2(14) .
C31 O28 C35 C36 -179.1(11) .
C31 C32 C33 O27 -176.1(9) .
C31 C32 C33 C34 -54.2(13) .
C32 C33 C34 O30 170.8(9) .
C32 C33 C34 C35 51.7(13) .
C33 C34 C35 O28 -51.6(14) .
C33 C34 C35 C36 -169.1(11) .
C34 O30 C1 O3 111.9(11) .
C34 O30 C1 C2 -127.0(10) .
C34 C35 C36 O29 60.2(15) .
C35 O28 C31 O25 61.3(13) .
C35 O28 C31 C32 -59.1(13) .
O31 C38 C39 O32 63.3(13) .
O31 C38 C39 C40 -176.1(9) .
O32 C39 C40 O35 -61.7(12) .
O32 C39 C40 C41 179.6(10) .
O33 C37 C38 O31 179.3(9) .
O33 C37 C38 C39 57.7(12) .
O33 C41 C42 O34 -69.2(13) .
O35 C40 C41 O33 -173.4(9) .
O35 C40 C41 C42 67.5(14) .
O35 C43 C44 O36 59.9(13) .
O35 C43 C44 C45 -62.0(12) .
O36 C44 C45 O37 63.2(13) .
O36 C44 C45 C46 -173.5(10) .
O37 C45 C46 O40 -72.9(12) .
O37 C45 C46 C47 169.2(10) .
O38 C43 C44 O36 -178.7(9) .
O38 C43 C44 C45 59.4(12) .
O38 C47 C48 O39 -75.6(12) .
O40 C46 C47 O38 -167.5(9) .
O40 C46 C47 C48 71.8(13) .
O40 C49 C50 O41 60.2(13) .
O40 C49 C50 C51 -61.6(13) .
O41 C50 C51 O42 61.4(14) .
O41 C50 C51 C52 -173.9(10) .
O42 C51 C52 O45 -62.9(12) .
O42 C51 C52 C53 178.1(10) .
O43 C49 C50 O41 -179.0(10) .
O43 C49 C50 C51 59.2(14) .
O43 C53 C54 O44 -74.4(16) .
O45 C52 C53 O43 -171.0(10) .
O45 C52 C53 C54 67.2(15) .
O45 C55 C56 O46 60.5(12) .
O45 C55 C56 C57 -62.8(12) .
O46 C56 C57 O47 62.9(13) .
O46 C56 C57 C58 -176.7(9) .
O47 C57 C58 O50 -66.1(12) .
O47 C57 C58 C59 173.0(10) .
O48 C55 C56 O46 -179.0(9) .
O48 C55 C56 C57 57.6(12) .
O48 C59 C60 O49 -60.4(13) .
O50 C58 C59 O48 -169.6(9) .
O50 C58 C59 C60 69.1(13) .
O50 C61 C62 O51 60.1(12) .
O50 C61 C62 C63 -63.6(12) .
O51 C62 C63 O52 62.7(13) .
O51 C62 C63 C64 -174.0(10) .
O52 C63 C64 O55 -67.0(13) .
O52 C63 C64 C65 173.0(10) .
O53 C61 C62 O51 179.9(9) .
O53 C61 C62 C63 56.2(13) .
O53 C65 C66 O54 -61.0(14) .
O55 C64 C65 O53 -166.1(9) .
O55 C64 C65 C66 71.7(14) .
O55 C67 C68 O56 64.0(12) .
O55 C67 C68 C69 -60.2(12) .
O56 C68 C69 O57 57.3(13) .
O56 C68 C69 C70 -179.5(10) .
O57 C69 C70 O60 -66.9(12) .
O57 C69 C70 C71 174.7(10) .
O58 C67 C68 O56 -174.0(9) .
O58 C67 C68 C69 61.7(12) .
O58 C71 C72 O59 -69.6(13) .
O60 C37 C38 O31 58.5(12) .
O60 C37 C38 C39 -63.1(12) .
O60 C70 C71 O58 -168.3(9) .
O60 C70 C71 C72 74.6(13) .
C37 O33 C41 C40 60.5(12) .
C37 O33 C41 C42 -175.4(10) .
C37 O60 C70 C69 131.9(11) .
C37 O60 C70 C71 -107.2(11) .
C37 C38 C39 O32 -176.2(9) .
C37 C38 C39 C40 -55.5(13) .
C38 C39 C40 O35 174.0(9) .
C38 C39 C40 C41 55.4(13) .
C39 C40 C41 O33 -55.6(13) .
C39 C40 C41 C42 -174.6(11) .
C40 O35 C43 O38 113.2(11) .
C40 O35 C43 C44 -125.5(10) .
C40 C41 C42 O34 50.8(15) .
C41 O33 C37 O60 56.1(13) .
C41 O33 C37 C38 -62.0(12) .
C43 O35 C40 C39 130.3(10) .
C43 O35 C40 C41 -110.3(12) .
C43 O38 C47 C46 57.4(12) .
C43 O38 C47 C48 -177.0(10) .
C43 C44 C45 O37 -175.0(9) .
C43 C44 C45 C46 -51.7(13) .
C44 C45 C46 O40 166.4(9) .
C44 C45 C46 C47 48.5(13) .
C45 C46 C47 O38 -49.8(13) .
C45 C46 C47 C48 -170.5(11) .
C46 O40 C49 O43 109.8(12) .
C46 O40 C49 C50 -129.3(11) .
C46 C47 C48 O39 47.0(14) .
C47 O38 C43 O35 55.0(12) .
C47 O38 C43 C44 -64.3(12) .
C49 O40 C46 C45 116.3(11) .
C49 O40 C46 C47 -121.4(11) .
C49 O43 C53 C52 59.9(13) .
C49 O43 C53 C54 -176.0(12) .
C49 C50 C51 O42 -177.8(10) .
C49 C50 C51 C52 -53.2(14) .
C50 C51 C52 O45 171.2(10) .
C50 C51 C52 C53 52.3(13) .
C51 C52 C53 O43 -53.8(13) .
C51 C52 C53 C54 -175.6(12) .
C52 O45 C55 O48 118.6(11) .
C52 O45 C55 C56 -120.0(11) .
C52 C53 C54 O44 48.2(17) .
C53 O43 C49 O40 54.1(13) .
C53 O43 C49 C50 -62.7(13) .
C55 O45 C52 C51 135.8(10) .
C55 O45 C52 C53 -104.5(12) .
C55 O48 C59 C58 57.1(13) .
C55 O48 C59 C60 179.5(9) .
C55 C56 C57 O47 -174.1(10) .
C55 C56 C57 C58 -53.7(13) .
C56 C57 C58 O50 170.9(9) .
C56 C57 C58 C59 49.9(13) .
C57 C58 C59 O48 -50.6(13) .
C57 C58 C59 C60 -171.9(10) .
C58 O50 C61 O53 107.9(11) .
C58 O50 C61 C62 -131.0(10) .
C58 C59 C60 O49 63.6(13) .
C59 O48 C55 O45 57.2(12) .
C59 O48 C55 C56 -60.7(13) .
C61 O50 C58 C57 128.8(10) .
C61 O50 C58 C59 -111.9(11) .
C61 O53 C65 C64 51.0(14) .
C61 O53 C65 C66 178.2(12) .
C61 C62 C63 O52 -176.0(10) .
C61 C62 C63 C64 -52.7(14) .
C62 C63 C64 O55 169.1(10) .
C62 C63 C64 C65 49.0(14) .
C63 C64 C65 O53 -46.7(14) .
C63 C64 C65 C66 -168.9(12) .
C64 O55 C67 O58 111.1(11) .
C64 O55 C67 C68 -128.8(11) .
C64 C65 C66 O54 63.4(15) .
C65 O53 C61 O50 61.7(13) .
C65 O53 C61 C62 -57.0(13) .
C67 O55 C64 C63 127.6(11) .
C67 O55 C64 C65 -108.7(12) .
C67 O58 C71 C70 57.0(13) .
C67 O58 C71 C72 179.2(10) .
C67 C68 C69 O57 -179.1(10) .
C67 C68 C69 C70 -55.9(12) .
C68 C69 C70 O60 170.2(9) .
C68 C69 C70 C71 51.8(13) .
C69 C70 C71 O58 -50.9(13) .
C69 C70 C71 C72 -167.9(11) .
C70 O60 C37 O33 110.7(11) .
C70 O60 C37 C38 -129.3(11) .
C70 C71 C72 O59 51.5(15) .
C71 O58 C67 O55 54.7(12) .
C71 O58 C67 C68 -62.9(12) .

loop_
_smtbx_masks_void_nr
_smtbx_masks_void_average_x
_smtbx_masks_void_average_y
_smtbx_masks_void_average_z
_smtbx_masks_void_volume
_smtbx_masks_void_count_electrons
1 0.046 0.107 0.635 257.8 55.5
2 0.417 0.750 0.653 7.3 6.7
